data_1564920
loop_
_publ_author_name
'D\"utsch, Luis'
'Riesinger, Christoph'
'Balazs, Gabor'
'Seidl, Michael'
'Scheer, Manfred'

_publ_section_title
;
 Structural Diversity of Mixed Polypnictogen Complexes: Dicationic E2E'2
 (E, E' = P, As, Sb, Bi) Chains, Cycles and Cages Stabilized by Transition
 Metals
;
_journal_name_full 'Chemical Science'
_journal_paper_doi 10.1039/D1SC04924K
_journal_year 2021
_chemical_formula_moiety '2(Al C16 F36 O4), C28 H20 As2 Mo4 O8 P2'
_chemical_formula_sum 'C60 H20 Al2 As2 F72 Mo4 O16 P2'
_chemical_formula_weight 3014.26
_space_group_crystal_system monoclinic
_space_group_IT_number 14
_space_group_name_Hall '-P 2yn'
_space_group_name_H-M_alt 'P 1 21/n 1'
_atom_sites_solution_hydrogens geom
_atom_sites_solution_primary dual
_audit_creation_date 2021-07-27
_audit_creation_method
;
Olex2 1.5-alpha
(compiled 2021.07.19 svn.r715e62df for OlexSys, GUI svn.r6380)
;
_audit_update_record
;
2021-08-24 deposited with the CCDC.	2021-10-08 downloaded from the CCDC.
;
_cell_angle_alpha 90
_cell_angle_beta 90.8706(9)
_cell_angle_gamma 90
_cell_formula_units_Z 4
_cell_length_a 15.48296(15)
_cell_length_b 21.4711(2)
_cell_length_c 26.9785(3)
_cell_measurement_reflns_used 26537
_cell_measurement_temperature 123.1(1)
_cell_measurement_theta_max 73.9100
_cell_measurement_theta_min 3.4980
_cell_volume 8967.59(16)
_computing_cell_refinement
;
CrysAlisPro, Agilent Technologies,
Version 1.171.37.35e (release 07-10-2014 CrysAlis171 .NET)
(compiled Oct  7 2014,17:20:27)
;
_computing_data_collection
;
CrysAlisPro, Agilent Technologies,
Version 1.171.37.35e (release 07-10-2014 CrysAlis171 .NET)
(compiled Oct  7 2014,17:20:27)
;
_computing_data_reduction
;
CrysAlisPro, Agilent Technologies,
Version 1.171.37.35e (release 07-10-2014 CrysAlis171 .NET)
(compiled Oct  7 2014,17:20:27)
;
_computing_molecular_graphics 'Olex2 1.5-alpha (Dolomanov et al., 2009)'
_computing_publication_material 'Olex2 1.5-alpha (Dolomanov et al., 2009)'
_computing_structure_refinement 'SHELXL 2018/3 (Sheldrick, 2015)'
_computing_structure_solution 'SHELXT  (Sheldrick, 2015)'
_diffrn_ambient_temperature 123.1(1)
_diffrn_detector_area_resol_mean 5.1773
_diffrn_detector_type Atlas
_diffrn_measured_fraction_theta_full 0.993
_diffrn_measured_fraction_theta_max 0.966
_diffrn_measurement_details
;
#__ type_ start__ end____ width___ exp.time_
  1 omega -118.00   -9.00   1.0000    3.0000
omega____ theta____ kappa____ phi______ frames
    -      -42.0072  -77.0000  -60.0000 109

#__ type_ start__ end____ width___ exp.time_
  2 omega  -30.00   70.00   1.0000    3.0000
omega____ theta____ kappa____ phi______ frames
    -       42.0072  -57.0000  150.0000 100

#__ type_ start__ end____ width___ exp.time_
  3 omega   79.00  158.00   1.0000   12.0000
omega____ theta____ kappa____ phi______ frames
    -      106.9292   30.0000   90.0000 79

#__ type_ start__ end____ width___ exp.time_
  4 omega   31.00   69.00   1.0000   12.0000
omega____ theta____ kappa____ phi______ frames
    -      106.9292  -30.0000  -90.0000 38

#__ type_ start__ end____ width___ exp.time_
  5 omega   35.00  136.00   1.0000   12.0000
omega____ theta____ kappa____ phi______ frames
    -      106.9292  -61.0000  120.0000 101

#__ type_ start__ end____ width___ exp.time_
  6 omega   31.00   69.00   1.0000   12.0000
omega____ theta____ kappa____ phi______ frames
    -      106.9292  -30.0000  -30.0000 38

#__ type_ start__ end____ width___ exp.time_
  7 omega   31.00   69.00   1.0000   12.0000
omega____ theta____ kappa____ phi______ frames
    -      106.9292  -30.0000  -60.0000 38

#__ type_ start__ end____ width___ exp.time_
  8 omega   24.00  109.00   1.0000   12.0000
omega____ theta____ kappa____ phi______ frames
    -      106.9292  -94.0000  120.0000 85

#__ type_ start__ end____ width___ exp.time_
  9 omega   34.00  121.00   1.0000   12.0000
omega____ theta____ kappa____ phi______ frames
    -      106.9292 -125.0000  -30.0000 87

#__ type_ start__ end____ width___ exp.time_
 10 omega -115.00  -68.00   1.0000    3.0000
omega____ theta____ kappa____ phi______ frames
    -      -42.0072  -57.0000   30.0000 47

#__ type_ start__ end____ width___ exp.time_
 11 omega -115.00  -14.00   1.0000    3.0000
omega____ theta____ kappa____ phi______ frames
    -      -42.0072  -57.0000  150.0000 101
;
_diffrn_measurement_device 'four-circle diffractometer'
_diffrn_measurement_device_type 'SuperNova, Single source at offset, Atlas'
_diffrn_measurement_method '\w scans'
_diffrn_radiation_type CuK\a
_diffrn_radiation_wavelength 1.54184
_diffrn_reflns_av_R_equivalents 0.0239
_diffrn_reflns_av_unetI/netI 0.0264
_diffrn_reflns_Laue_measured_fraction_full 0.993
_diffrn_reflns_Laue_measured_fraction_max 0.966
_diffrn_reflns_limit_h_max 19
_diffrn_reflns_limit_h_min -13
_diffrn_reflns_limit_k_max 25
_diffrn_reflns_limit_k_min -26
_diffrn_reflns_limit_l_max 33
_diffrn_reflns_limit_l_min -33
_diffrn_reflns_number 42829
_diffrn_reflns_point_group_measured_fraction_full 0.993
_diffrn_reflns_point_group_measured_fraction_max 0.966
_diffrn_reflns_theta_full 67.684
_diffrn_reflns_theta_max 74.096
_diffrn_reflns_theta_min 3.520
_exptl_absorpt_coefficient_mu 7.820
_exptl_absorpt_correction_T_max 0.602
_exptl_absorpt_correction_T_min 0.349
_exptl_absorpt_correction_type gaussian
_exptl_absorpt_process_details
;
CrysAlisPro, Agilent Technologies,
Version 1.171.37.35e (release 07-10-2014 CrysAlis171 .NET)
(compiled Oct  7 2014,17:20:27)
Numerical absorption correction based on gaussian integration over
			a multifaceted crystal model
Empirical absorption correction using spherical harmonics,
 implemented in SCALE3 ABSPACK scaling algorithm.
;
_exptl_crystal_colour 'clear dark red'
_exptl_crystal_colour_lustre clear
_exptl_crystal_colour_modifier dark
_exptl_crystal_colour_primary red
_exptl_crystal_density_diffrn 2.233
_exptl_crystal_description block
_exptl_crystal_F_000 5784
_exptl_crystal_recrystallization_method 'DCM/alkane layering'
_exptl_crystal_size_max 0.2597
_exptl_crystal_size_mid 0.1438
_exptl_crystal_size_min 0.0999
_refine_diff_density_max 1.851
_refine_diff_density_min -0.738
_refine_diff_density_rms 0.099
_refine_ls_extinction_method none
_refine_ls_goodness_of_fit_ref 1.063
_refine_ls_hydrogen_treatment constr
_refine_ls_matrix_type full
_refine_ls_number_parameters 1896
_refine_ls_number_reflns 17600
_refine_ls_number_restraints 587
_refine_ls_restrained_S_all 1.056
_refine_ls_R_factor_all 0.0408
_refine_ls_R_factor_gt 0.0349
_refine_ls_shift/su_max 0.003
_refine_ls_shift/su_mean 0.000
_refine_ls_structure_factor_coef Fsqd
_refine_ls_weighting_details 'w=1/[\s^2^(Fo^2^)+(0.0682P)^2^+1.8499P] where P=(Fo^2^+2Fc^2^)/3'
_refine_ls_weighting_scheme calc
_refine_ls_wR_factor_gt 0.0964
_refine_ls_wR_factor_ref 0.0985
_reflns_Friedel_coverage 0.000
_reflns_number_gt 15039
_reflns_number_total 17600
_reflns_threshold_expression 'I > 2\s(I)'
_cod_data_source_file d1sc04924k2.cif
_cod_data_source_block ld106_new_abs_error_model_off
_cod_original_cell_volume 8967.59(15)
_cod_database_code 1564920
_shelx_shelxl_version_number 2018/3
_shelx_space_group_comment
;
The symmetry employed for this shelxl refinement is uniquely defined
by the following loop, which should always be used as a source of
symmetry information in preference to the above space-group names.
They are only intended as comments.
;
_shelx_estimated_absorpt_t_max 0.509
_shelx_estimated_absorpt_t_min 0.236
_olex2_refinement_description
;
1. Fixed Uiso
 At 1.2 times of:
  All C(H) groups
2. Restrained distances
 F116-C92 = F117-C92 = F115-C92
 1.35 with sigma of 0.02
 F1C-C1A = F1A-C1A = F1B-C1A = F1I-C1C = F1H-C1C = F1G-C1C = F1F-C1B = F1E-C1B
 = F1D-C1B
 1.35 with sigma of 0.02
 C92-C89
 1.53 with sigma of 0.02
 C92-C89 = C91-C89 = C90-C89
 1.53 with sigma of 0.02
 F114-C91 = F113-C91 = F112-C91
 1.35 with sigma of 0.02
 F111-C90 = F110-C90 = F109-C90
 1.35 with sigma of 0.02
 F125-C96 = F124-C96 = F126-C96 = F120-C94 = F119-C94 = F118-C94 = F123-C95 =
 F121-C95 = F122-C95
 1.35 with sigma of 0.02
 C90-C92
 2.55 with sigma of 0.04
 C92-C91
 2.55 with sigma of 0.04
 C91-C90
 2.55 with sigma of 0.04
 O11-C49 \\sim O111-C93
 with sigma of 0.02
 F115-F116 \\sim F116-F117 \\sim F117-F115
 with sigma of 0.02
 F1G-F1H \\sim F1H-F1I \\sim F1I-F1G
 with sigma of 0.02
 F1A-F1B \\sim F1B-F1C \\sim F1C-F1A
 with sigma of 0.02
 F1D-F1E \\sim F1E-F1F \\sim F1F-F1D
 with sigma of 0.02
 C1A-C13 \\sim C1B-C13 \\sim C58-C57 \\sim C1C-C13 \\sim C60-C57 \\sim C59-C57
 with sigma of 0.02
 F64-C70 \\sim F65-C70 \\sim F64-C74 \\sim F75-C74
 with sigma of 0.02
 F70-C72 \\sim F71-C72 \\sim F72-C72 \\sim F81-C76
 with sigma of 0.02
 F68-C71 \\sim F67-C71 \\sim F69-C71 \\sim F76-C75 \\sim F78-C75
 with sigma of 0.02
 C64A-C61A \\sim C64-C61 \\sim C62A-C61A \\sim C62-C61 \\sim C63-C61
 with sigma of 0.02
 C76-C69 \\sim C72-C69 \\sim C75-C69 \\sim C71-C69 \\sim C74-C69 \\sim C70-C69
 with sigma of 0.02
 F47A-C62A \\sim F48A-C62A \\sim F46A-C62A
 with sigma of 0.02
 F54A-C64A \\sim F53A-C64A \\sim F52A-C64A \\sim F52-C64 \\sim F53-C64 \\sim
F54-C64
 with sigma of 0.02
 O14A-C61A \\sim O14-C61
 with sigma of 0.02
 C94-C93 \\sim C96-C93 \\sim C95-C93
 with sigma of 0.02
3. Uiso/Uaniso restraints and constraints
C1C \\sim C60 \\sim C57 \\sim C13 \\sim C58 \\sim C1B \\sim C59 \\sim C1A \\sim
O17: within 1.7A with sigma of 0.01 and sigma for terminal atoms of 0.02 within
1.7A
C1C \\sim F1I \\sim F1H \\sim F1G: within 1.7A with sigma of 0.01 and sigma for
terminal atoms of 0.02 within 1.7A
F1F \\sim F1D \\sim F1E \\sim C1B: within 1.7A with sigma of 0.01 and sigma for
terminal atoms of 0.02 within 1.7A
F1C \\sim C1A \\sim F1A \\sim F1B: within 1.7A with sigma of 0.01 and sigma for
terminal atoms of 0.02 within 1.7A
C70 \\sim C74 \\sim C69 \\sim C71 \\sim C75 \\sim C72 \\sim C76: within 1.7A
with sigma of 0.01 and sigma for terminal atoms of 0.02 within 1.7A
C76 \\sim F81: within 1.7A with sigma of 0.01 and sigma for terminal atoms of
0.02 within 1.7A
O14A \\sim C61A \\sim C61 \\sim C62 \\sim C62A \\sim C63 \\sim C64A \\sim C64
\\sim O14 \\sim C63A: within 1.7A with sigma of 0.01 and sigma for terminal
atoms of 0.02 within 1.7A
C75 \\sim F78 \\sim F76: within 1.7A with sigma of 0.01 and sigma for terminal
atoms of 0.02 within 1.7A
C74 \\sim F75: within 1.7A with sigma of 0.01 and sigma for terminal atoms of
0.02 within 1.7A
F52A \\sim F52 \\sim C64A: within 1.7A with sigma of 0.01 and sigma for
terminal atoms of 0.02 within 1.7A
F49A \\sim C63A \\sim F50A: within 1.7A with sigma of 0.01 and sigma for
terminal atoms of 0.02 within 1.7A
F53A \\sim C64A \\sim F52A: within 1.7A with sigma of 0.01 and sigma for
terminal atoms of 0.02 within 1.7A
C66 \\sim C78 \\sim C65: within 1.7A with sigma of 0.01 and sigma for terminal
atoms of 0.02 within 1.7A
C80 \\sim C68 \\sim C65 \\sim C66 \\sim C78: within 1.7A with sigma of 0.01 and
sigma for terminal atoms of 0.02 within 1.7A
Al11 \\sim Al1 \\sim O12 \\sim O9: within 1.9A with sigma of 0.01 and sigma for
terminal atoms of 0.02 within 1.9A
F46A \\sim F48A \\sim C62A: within 1.7A with sigma of 0.01 and sigma for
terminal atoms of 0.02 within 1.7A
4. Others
 Fixed Sof: F37(0.88) F38(0.88) F39(0.88) F40(0.88) F41(0.88) F42(0.88)
 F43(0.88) F44(0.88) F45(0.88) F46(0.86) F47(0.86) F48(0.86) F49(0.86)
 F50(0.86) F52(0.86) F53(0.86) F54(0.86) O13(0.88) O14(0.86) C57(0.88)
 C58(0.88) C59(0.88) C60(0.88) C61(0.86) C62(0.86) C63(0.86) C64(0.86)
 F65(0.81) F67(0.81) F68(0.81) F70(0.81) C70(0.81) C71(0.81) C72(0.81)
 F75(0.19) F76(0.19) F78(0.19) F81(0.19) C74(0.19) C75(0.19) C76(0.19) F56(0.6)
 F57(0.6) F58(0.6) F60(0.6) F62(0.6) F63(0.6) C66(0.6) C68(0.6) F83(0.4)
 F84(0.4) F85(0.4) F87(0.4) F89(0.4) F90(0.4) C78(0.4) C80(0.4) Al1(0.9)
 O10(0.9) F10(0.9) F11(0.9) F12(0.9) F13(0.9) F14(0.9) F15(0.9) F16(0.9)
 F17(0.9) F18(0.9) C45(0.9) C46(0.9) C47(0.9) C48(0.9) F109(0.1) F110(0.1)
 F111(0.1) F112(0.1) F113(0.1) F114(0.1) F115(0.1) F116(0.1) F117(0.1) C89(0.1)
 C90(0.1) C91(0.1) C92(0.1) F19(0.9) F20(0.9) F21(0.9) F22(0.9) F23(0.9)
 F24(0.9) F25(0.9) F26(0.9) F27(0.9) O11(0.9) C49(0.9) C50(0.9) C51(0.9)
 C52(0.9) F118(0.1) F119(0.1) F120(0.1) F121(0.1) F122(0.1) F123(0.1) F124(0.1)
 F125(0.1) F126(0.1) O111(0.1) C93(0.1) C94(0.1) C95(0.1) C96(0.1) O14A(0.14)
 C61A(0.14) C62A(0.14) F47A(0.14) F48A(0.14) F46A(0.14) F52A(0.14) F54A(0.14)
 C64A(0.14) F53A(0.14) C63A(0.14) F49A(0.14) F50A(0.14) O17(0.12) C13(0.12)
 C1A(0.12) F1A(0.12) F1B(0.12) F1C(0.12) C1B(0.12) F1D(0.12) F1E(0.12)
 F1F(0.12) C1C(0.12) F1G(0.12) F1H(0.12) F1I(0.12) O110(0.1) Al11(0.1)
 Fixed Uiso: F109(0.04) F110(0.04) F111(0.04) F112(0.04) F113(0.04) F114(0.04)
 F115(0.04) F116(0.04) F117(0.04) C90(0.04) C91(0.04) C92(0.04) F118(0.03)
 F119(0.03) F120(0.03) F121(0.03) F122(0.03) F123(0.03) F124(0.03) F125(0.03)
 F126(0.03) O111(0.03) C93(0.03) C94(0.03) C95(0.03) C96(0.03)
5.a Aromatic/amide H refined with riding coordinates:
 C0AA(H0AA), C1(H1), C2(H2), C3(H3), C4(H4), C5(H5), C6(H6), C7(H7), C8(H8),
 C9(H9), C10(H10), C11(H11), C12(H12), C14(H14), C15(H15), C16(H16), C17(H17),
 C18(H18), C19(H19), C20(H20)
;
_olex2_submission_special_instructions 'No special instructions were received'

loop_
_space_group_symop_operation_xyz
'x, y, z'
'-x+1/2, y+1/2, -z+1/2'
'-x, -y, -z'
'x-1/2, -y-1/2, z-1/2'

loop_
_atom_site_label
_atom_site_type_symbol
_atom_site_fract_x
_atom_site_fract_y
_atom_site_fract_z
_atom_site_U_iso_or_equiv
_atom_site_adp_type
_atom_site_occupancy
_atom_site_site_symmetry_order
_atom_site_calc_flag
_atom_site_refinement_flags_posn
_atom_site_refinement_flags_adp
_atom_site_refinement_flags_occupancy
_atom_site_disorder_assembly
_atom_site_disorder_group
F37 F 0.6277(3) 0.07072(17) 0.53682(15) 0.0613(10) Uani 0.88 1 d . . P A 1
F38 F 0.6684(2) 0.16159(17) 0.56360(11) 0.0560(8) Uani 0.88 1 d . . P A 1
F39 F 0.7572(3) 0.1028(2) 0.52513(19) 0.0583(13) Uani 0.88 1 d . . P A 1
F40 F 0.6280(3) 0.12353(17) 0.39261(12) 0.0620(9) Uani 0.88 1 d . . P A 1
F41 F 0.5523(2) 0.07104(16) 0.44456(17) 0.0555(9) Uani 0.88 1 d . . P A 1
F42 F 0.6896(2) 0.05612(14) 0.44008(16) 0.0634(10) Uani 0.88 1 d . . P A 1
F43 F 0.5064(3) 0.1590(2) 0.51227(16) 0.0470(10) Uani 0.88 1 d . . P A 1
F44 F 0.52209(18) 0.20159(14) 0.44233(13) 0.0501(7) Uani 0.88 1 d . . P A 1
F45 F 0.5802(2) 0.24331(13) 0.50664(15) 0.0495(8) Uani 0.88 1 d . . P A 1
F46 F 0.9270(2) 0.41661(14) 0.50069(15) 0.0436(7) Uani 0.86 1 d . . P B 1
F47 F 0.90756(18) 0.38873(14) 0.42487(11) 0.0372(6) Uani 0.86 1 d . . P B 1
F48 F 0.99143(18) 0.33548(15) 0.47219(12) 0.0351(6) Uani 0.86 1 d . . P B 1
F49 F 0.7964(2) 0.26269(15) 0.55336(12) 0.0353(6) Uani 0.86 1 d . . P B 1
F50 F 0.9066(4) 0.3215(4) 0.5660(2) 0.0440(13) Uani 0.86 1 d . . P B 1
F51 F 0.91674(16) 0.23922(11) 0.52085(10) 0.0438(6) Uani 1 1 d . . . . .
F52 F 0.7674(3) 0.3936(2) 0.54229(19) 0.0385(9) Uani 0.86 1 d D U P B 1
F53 F 0.68900(17) 0.33322(13) 0.49728(12) 0.0316(6) Uani 0.86 1 d D . P B 1
F54 F 0.7514(5) 0.4123(3) 0.4644(3) 0.0382(13) Uani 0.86 1 d D . P B 1
O13 O 0.71080(18) 0.18903(13) 0.46181(11) 0.0265(6) Uani 0.88 1 d . . P A 1
O14 O 0.82262(19) 0.28803(14) 0.44608(11) 0.0240(6) Uani 0.86 1 d D U P B 1
O15 O 0.80551(17) 0.20198(12) 0.37096(9) 0.0315(5) Uani 1 1 d . . . . .
O16 O 0.66539(17) 0.28007(13) 0.39078(9) 0.0312(6) Uani 1 1 d . . . . .
C57 C 0.6472(3) 0.15108(18) 0.47697(17) 0.0280(9) Uani 0.88 1 d D U P A 1
C58 C 0.6760(3) 0.1206(2) 0.5265(2) 0.0440(11) Uani 0.88 1 d D U P A 1
C59 C 0.6270(4) 0.1002(2) 0.4375(2) 0.0437(11) Uani 0.88 1 d D U P A 1
C60 C 0.5621(3) 0.1891(2) 0.4850(2) 0.0342(10) Uani 0.88 1 d D U P A 1
C61 C 0.8402(4) 0.3256(2) 0.4850(2) 0.0215(9) Uani 0.86 1 d D U P B 1
C62 C 0.9176(3) 0.3673(3) 0.4707(2) 0.0296(10) Uani 0.86 1 d D U P B 1
C63 C 0.8649(6) 0.2861(4) 0.5316(3) 0.0290(15) Uani 0.86 1 d D U P B 1
C64 C 0.7610(4) 0.3669(3) 0.4977(2) 0.0275(11) Uani 0.86 1 d D U P B 1
C65 C 0.8752(2) 0.16905(18) 0.35677(14) 0.0307(7) Uani 1 1 d . U . . .
C69 C 0.6324(3) 0.31040(18) 0.35109(13) 0.0345(8) Uani 1 1 d D U . . .
Al2 Al 0.74907(6) 0.23812(4) 0.41687(3) 0.01851(18) Uani 1 1 d . . . . .
F64 F 0.6783(3) 0.38243(15) 0.28815(11) 0.0698(9) Uani 1 1 d D . . . .
F65 F 0.7377(3) 0.29122(19) 0.28837(12) 0.0541(9) Uani 0.81 1 d D . P C 1
F67 F 0.5285(4) 0.3914(2) 0.3347(2) 0.0534(14) Uani 0.81 1 d D . P D 1
F68 F 0.6309(3) 0.4123(2) 0.3854(2) 0.0628(15) Uani 0.81 1 d D . P D 1
F69 F 0.5328(2) 0.35106(17) 0.40826(11) 0.0703(10) Uani 1 1 d D . . . .
F70 F 0.4997(2) 0.2573(2) 0.34195(17) 0.0685(11) Uani 0.81 1 d D . P E 1
F71 F 0.6095(2) 0.21068(13) 0.31550(11) 0.0631(8) Uani 1 1 d D . . . .
F72 F 0.5582(2) 0.28879(14) 0.27434(10) 0.0641(9) Uani 1 1 d D . . . .
C70 C 0.7062(4) 0.3359(3) 0.31731(18) 0.0431(12) Uani 0.81 1 d D U P C 1
C71 C 0.5803(4) 0.3665(2) 0.36947(18) 0.0417(12) Uani 0.81 1 d D U P D 1
C72 C 0.5746(4) 0.2661(3) 0.3197(2) 0.0452(13) Uani 0.81 1 d D U P E 1
F74 F 0.7707(2) 0.35635(16) 0.34414(12) 0.0665(8) Uani 1 1 d . . . . .
F75 F 0.666(2) 0.4125(11) 0.3684(9) 0.077(6) Uani 0.19 1 d D U P C 2
F76 F 0.5002(18) 0.3709(12) 0.3392(11) 0.068(7) Uani 0.19 1 d D U P C 2
F78 F 0.4827(13) 0.2909(12) 0.3678(8) 0.089(5) Uani 0.19 1 d D U P C 2
F81 F 0.6950(10) 0.2635(8) 0.2844(5) 0.049(3) Uani 0.19 1 d D U P C 2
C74 C 0.6872(15) 0.3684(8) 0.3362(5) 0.050(3) Uani 0.19 1 d D U P C 2
C75 C 0.5430(10) 0.3348(10) 0.3710(8) 0.049(3) Uani 0.19 1 d D U P C 2
C76 C 0.6188(12) 0.2654(10) 0.3066(7) 0.042(3) Uani 0.19 1 d D U P C 2
F55 F 1.0119(2) 0.18391(19) 0.31880(17) 0.0917(14) Uani 1 1 d . . . . .
F56 F 0.9869(4) 0.2350(3) 0.3825(4) 0.093(2) Uani 0.6 1 d . . P F 1
F57 F 0.9161(5) 0.2562(4) 0.3135(4) 0.093(3) Uani 0.6 1 d . . P F 1
F58 F 0.7713(4) 0.0978(3) 0.3225(3) 0.0679(16) Uani 0.6 1 d . . P G 1
F59 F 0.9042(2) 0.08351(16) 0.30219(12) 0.0683(9) Uani 1 1 d . . . . .
F60 F 0.8347(6) 0.1566(3) 0.27284(18) 0.076(2) Uani 0.6 1 d . . P G 1
F61 F 0.98161(19) 0.09870(15) 0.39053(13) 0.0641(8) Uani 1 1 d . . . . .
F62 F 0.9085(5) 0.1557(3) 0.44286(18) 0.0603(16) Uani 0.6 1 d . . P H 1
F63 F 0.8552(3) 0.0769(2) 0.40794(19) 0.0535(11) Uani 0.6 1 d . . P H 1
C66 C 0.9478(8) 0.2105(6) 0.3421(4) 0.047(2) Uani 0.6 1 d . U P F 1
C67 C 0.8440(3) 0.1225(2) 0.31661(17) 0.0441(10) Uani 1 1 d . . . . .
C68 C 0.9081(7) 0.1257(5) 0.4021(4) 0.030(2) Uani 0.6 1 d . U P H 1
F83 F 0.9486(7) 0.2678(5) 0.3511(6) 0.081(3) Uani 0.4 1 d . . P F 2
F84 F 0.9077(7) 0.2258(5) 0.2802(4) 0.076(3) Uani 0.4 1 d . . P F 2
F85 F 0.8021(6) 0.0762(3) 0.3459(4) 0.058(2) Uani 0.4 1 d . . P G 2
F87 F 0.7862(5) 0.1421(4) 0.2879(3) 0.0497(19) Uani 0.4 1 d . . P G 2
F89 F 0.8705(6) 0.1193(6) 0.4320(4) 0.064(2) Uani 0.4 1 d . . P F 2
F90 F 0.9734(5) 0.1815(5) 0.4234(3) 0.067(2) Uani 0.4 1 d . . P F 2
C78 C 0.9357(13) 0.2157(11) 0.3236(6) 0.044(3) Uani 0.4 1 d . U P F 2
C80 C 0.9275(12) 0.1424(9) 0.3971(9) 0.041(3) Uani 0.4 1 d . U P F 2
Al1 Al 0.18235(19) 0.48438(10) 0.27006(11) 0.0180(4) Uani 0.9 1 d . U P I 1
F1 F 0.40580(19) 0.33630(12) 0.21894(11) 0.0549(7) Uani 1 1 d . . . . .
F2 F 0.2707(2) 0.33527(12) 0.23847(13) 0.0617(8) Uani 1 1 d . . . . .
F3 F 0.36356(18) 0.37524(14) 0.28785(10) 0.0531(7) Uani 1 1 d . . . . .
F4 F 0.41666(18) 0.41660(16) 0.14337(9) 0.0595(8) Uani 1 1 d . . . . .
F5 F 0.3027(2) 0.47249(19) 0.13420(10) 0.0746(11) Uani 1 1 d . . . . .
F6 F 0.2899(2) 0.37403(18) 0.14345(12) 0.0717(10) Uani 1 1 d . . . . .
F7 F 0.47861(15) 0.45113(14) 0.23539(11) 0.0507(7) Uani 1 1 d . . . . .
F8 F 0.38279(16) 0.49839(14) 0.27798(11) 0.0542(7) Uani 1 1 d . . . . .
F9 F 0.4067(2) 0.52632(13) 0.20299(15) 0.0696(10) Uani 1 1 d . . . . .
F28 F 0.1114(2) 0.34205(13) 0.37964(12) 0.0565(7) Uani 1 1 d . . . . .
F29 F 0.2115(2) 0.35492(13) 0.43516(10) 0.0564(7) Uani 1 1 d . . . . .
F30 F 0.2443(2) 0.32967(11) 0.36074(10) 0.0533(7) Uani 1 1 d . . . . .
F31 F 0.10060(16) 0.45270(12) 0.44006(8) 0.0431(6) Uani 1 1 d . . . . .
F32 F 0.04709(15) 0.45726(14) 0.36639(9) 0.0470(6) Uani 1 1 d . . . . .
F33 F 0.12984(16) 0.53010(10) 0.39290(9) 0.0388(5) Uani 1 1 d . . . . .
F34 F 0.34744(15) 0.42370(13) 0.38950(9) 0.0445(6) Uani 1 1 d . . . . .
F35 F 0.27407(16) 0.47279(12) 0.44381(8) 0.0424(6) Uani 1 1 d . . . . .
F36 F 0.30041(16) 0.51473(12) 0.37368(9) 0.0418(5) Uani 1 1 d . . . . .
O9 O 0.24956(15) 0.45577(11) 0.22448(8) 0.0254(5) Uani 1 1 d . U . . .
O10 O 0.2037(2) 0.56042(12) 0.28636(10) 0.0238(5) Uani 0.9 1 d . . P I 1
O12 O 0.19841(15) 0.43786(11) 0.32214(8) 0.0227(5) Uani 1 1 d . U . . .
C41 C 0.3286(2) 0.43249(16) 0.21471(13) 0.0257(7) Uani 1 1 d . . . . .
C42 C 0.3421(3) 0.36831(19) 0.24060(17) 0.0391(9) Uani 1 1 d . . . . .
C43 C 0.3345(3) 0.4236(3) 0.15809(15) 0.0479(12) Uani 1 1 d . . . . .
C44 C 0.4006(3) 0.4772(2) 0.23330(18) 0.0403(9) Uani 1 1 d . . . . .
C53 C 0.1961(2) 0.43371(16) 0.37187(12) 0.0242(7) Uani 1 1 d . . . . .
C54 C 0.1904(3) 0.36393(19) 0.38687(16) 0.0404(9) Uani 1 1 d . . . . .
C55 C 0.1174(2) 0.46857(19) 0.39348(13) 0.0323(8) Uani 1 1 d . . . . .
C56 C 0.2801(2) 0.46187(18) 0.39531(13) 0.0313(8) Uani 1 1 d . . . . .
F10 F 0.0547(2) 0.62913(16) 0.24189(16) 0.0680(10) Uani 0.9 1 d . . P I 1
F11 F 0.0959(2) 0.70574(13) 0.28767(14) 0.0582(9) Uani 0.9 1 d . . P I 1
F12 F 0.0659(2) 0.61798(16) 0.32040(16) 0.0657(11) Uani 0.9 1 d . . P I 1
F13 F 0.2690(3) 0.71656(13) 0.30111(15) 0.0681(10) Uani 0.9 1 d . . P I 1
F14 F 0.3314(2) 0.63040(14) 0.31860(15) 0.0642(10) Uani 0.9 1 d . . P I 1
F15 F 0.2195(3) 0.65736(16) 0.35807(12) 0.0760(12) Uani 0.9 1 d . . P I 1
F16 F 0.2001(3) 0.69197(15) 0.20668(12) 0.0591(9) Uani 0.9 1 d . . P I 1
F17 F 0.1946(3) 0.59359(15) 0.19176(10) 0.0665(10) Uani 0.9 1 d . . P I 1
F18 F 0.3110(2) 0.63443(16) 0.21990(15) 0.0664(10) Uani 0.9 1 d . . P I 1
C45 C 0.1964(3) 0.62184(17) 0.27628(14) 0.0258(8) Uani 0.9 1 d . . P I 1
C46 C 0.1025(4) 0.6445(2) 0.2817(2) 0.0453(13) Uani 0.9 1 d . . P I 1
C47 C 0.2546(4) 0.6570(2) 0.31375(19) 0.0470(12) Uani 0.9 1 d . . P I 1
C48 C 0.2259(4) 0.6363(2) 0.22302(17) 0.0430(12) Uani 0.9 1 d . . P I 1
F109 F 0.1215(15) 0.5569(10) 0.1784(9) 0.040 Uiso 0.1 1 d D U P I 2
F110 F 0.0133(14) 0.5878(11) 0.2194(9) 0.040 Uiso 0.1 1 d D U P I 2
F111 F 0.0973(16) 0.6554(10) 0.1805(9) 0.040 Uiso 0.1 1 d D U P I 2
F112 F 0.2152(18) 0.7024(12) 0.2288(11) 0.040 Uiso 0.1 1 d D U P I 2
F113 F 0.2950(15) 0.6396(11) 0.2788(9) 0.040 Uiso 0.1 1 d D U P I 2
F114 F 0.263(2) 0.6155(12) 0.2001(9) 0.040 Uiso 0.1 1 d D U P I 2
F115 F 0.0584(16) 0.6893(11) 0.2715(9) 0.040 Uiso 0.1 1 d D U P I 2
F116 F 0.1482(14) 0.6611(10) 0.3339(8) 0.040 Uiso 0.1 1 d D U P I 2
F117 F 0.0396(18) 0.5991(12) 0.3103(11) 0.040 Uiso 0.1 1 d D U P I 2
C89 C 0.1503(17) 0.6078(13) 0.2563(10) 0.026(7) Uiso 0.1 1 d D . P I 2
C90 C 0.0954(15) 0.6033(11) 0.2078(9) 0.040 Uiso 0.1 1 d D U P I 2
C91 C 0.2337(16) 0.6424(13) 0.2425(10) 0.040 Uiso 0.1 1 d D U P I 2
C92 C 0.0982(17) 0.6419(12) 0.2958(9) 0.040 Uiso 0.1 1 d D U P I 2
F19 F -0.1305(2) 0.4729(2) 0.19459(17) 0.0805(13) Uani 0.9 1 d . . P I 1
F20 F -0.0337(3) 0.54157(19) 0.17604(14) 0.0755(11) Uani 0.9 1 d . . P I 1
F21 F -0.07714(18) 0.53210(17) 0.25100(14) 0.0605(9) Uani 0.9 1 d . . P I 1
F22 F -0.0688(3) 0.35934(18) 0.22086(18) 0.0838(13) Uani 0.9 1 d . . P I 1
F23 F -0.0715(2) 0.4169(2) 0.28697(14) 0.0699(10) Uani 0.9 1 d . . P I 1
F24 F 0.0433(3) 0.36378(16) 0.26955(17) 0.0754(12) Uani 0.9 1 d . . P I 1
F25 F 0.1012(2) 0.3787(2) 0.17795(17) 0.0778(12) Uani 0.9 1 d . . P I 1
F26 F 0.0997(2) 0.4730(2) 0.15037(11) 0.0718(11) Uani 0.9 1 d . . P I 1
F27 F -0.0115(2) 0.4144(3) 0.13855(13) 0.0824(14) Uani 0.9 1 d . . P I 1
O11 O 0.07726(17) 0.48145(16) 0.24829(10) 0.0298(6) Uani 0.9 1 d D . P I 1
C49 C 0.0161(3) 0.4531(2) 0.22048(16) 0.0352(9) Uani 0.9 1 d D . P I 1
C50 C -0.0583(3) 0.5006(3) 0.2105(2) 0.0514(13) Uani 0.9 1 d . . P I 1
C51 C -0.0222(4) 0.3977(3) 0.2500(2) 0.0566(15) Uani 0.9 1 d . . P I 1
C52 C 0.0511(4) 0.4303(3) 0.1705(2) 0.0601(16) Uani 0.9 1 d . . P I 1
F118 F -0.0514(13) 0.4689(9) 0.1646(8) 0.030 Uiso 0.1 1 d D U P I 2
F119 F 0.0741(15) 0.4330(11) 0.1467(10) 0.030 Uiso 0.1 1 d D U P I 2
F120 F -0.0342(14) 0.3694(10) 0.1450(8) 0.030 Uiso 0.1 1 d D U P I 2
F121 F 0.1243(13) 0.3321(10) 0.1938(7) 0.030 Uiso 0.1 1 d D U P I 2
F122 F 0.1040(13) 0.3295(10) 0.2711(7) 0.030 Uiso 0.1 1 d D U P I 2
F123 F 0.0066(13) 0.2932(9) 0.2195(8) 0.030 Uiso 0.1 1 d D U P I 2
F124 F -0.0504(14) 0.3775(11) 0.2980(8) 0.030 Uiso 0.1 1 d D U P I 2
F125 F -0.1312(14) 0.3754(9) 0.2317(8) 0.030 Uiso 0.1 1 d D U P I 2
F126 F -0.0913(13) 0.4660(9) 0.2608(8) 0.030 Uiso 0.1 1 d D U P I 2
O111 O 0.0767(17) 0.4468(13) 0.2462(10) 0.030 Uiso 0.1 1 d D U P I 2
C93 C 0.0207(17) 0.4067(12) 0.2250(10) 0.030 Uiso 0.1 1 d D U P I 2
C94 C -0.0006(16) 0.4190(10) 0.1686(11) 0.030 Uiso 0.1 1 d D U P I 2
C95 C 0.0625(14) 0.3400(12) 0.2278(8) 0.030 Uiso 0.1 1 d D U P I 2
C96 C -0.0675(19) 0.4066(10) 0.2546(10) 0.030 Uiso 0.1 1 d D U P I 2
Mo1 Mo 0.24108(2) 0.13616(2) 0.48949(2) 0.02140(7) Uani 1 1 d . . . . .
Mo2 Mo 0.14470(2) 0.15057(2) 0.59109(2) 0.01875(6) Uani 1 1 d . . . . .
Mo3 Mo 0.42263(2) 0.36975(2) 0.59699(2) 0.02166(7) Uani 1 1 d . . . . .
Mo4 Mo 0.22530(2) 0.38980(2) 0.62464(2) 0.02069(7) Uani 1 1 d . . . . .
As1 As 0.13153(2) 0.22186(2) 0.51282(2) 0.02454(8) Uani 1 1 d . . . . .
As2 As 0.32841(2) 0.30154(2) 0.65341(2) 0.02664(9) Uani 1 1 d . . . . .
P1 P 0.25615(5) 0.21506(4) 0.55641(3) 0.02263(16) Uani 1 1 d . . . . .
P2 P 0.29208(5) 0.31345(4) 0.57059(3) 0.02295(16) Uani 1 1 d . . . . .
O1 O 0.38921(18) 0.06922(13) 0.55045(11) 0.0386(6) Uani 1 1 d . . . . .
O2 O 0.1323(2) 0.01500(14) 0.50574(14) 0.0529(9) Uani 1 1 d . . . . .
O3 O 0.02383(18) 0.25689(14) 0.62893(11) 0.0392(6) Uani 1 1 d . . . . .
O4 O -0.02696(17) 0.10187(13) 0.53831(10) 0.0356(6) Uani 1 1 d . . . . .
O5 O 0.5393(2) 0.25168(17) 0.61242(13) 0.0582(9) Uani 1 1 d . . . . .
O6 O 0.4862(2) 0.4023(2) 0.70542(12) 0.0585(10) Uani 1 1 d . . . . .
O7 O 0.3102(2) 0.47068(14) 0.71033(11) 0.0477(8) Uani 1 1 d . . . . .
O8 O 0.1286(2) 0.31771(15) 0.70770(11) 0.0441(7) Uani 1 1 d . . . . .
C0AA C 0.4213(2) 0.41621(18) 0.51814(14) 0.0308(7) Uani 1 1 d . . . . .
H0AA H 0.379352 0.405675 0.493500 0.037 Uiso 1 1 calc R U . . .
C1 C 0.2795(3) 0.0837(2) 0.41980(14) 0.0385(9) Uani 1 1 d . . . . .
H1 H 0.290514 0.040221 0.421441 0.046 Uiso 1 1 calc R U . . .
C2 C 0.1985(3) 0.1125(2) 0.40950(14) 0.0396(9) Uani 1 1 d . . . . .
H2 H 0.145537 0.091458 0.403023 0.048 Uiso 1 1 calc R U . . .
C3 C 0.2100(3) 0.1778(2) 0.41053(14) 0.0427(10) Uani 1 1 d . . . . .
H3 H 0.166637 0.208368 0.404715 0.051 Uiso 1 1 calc R U . . .
C4 C 0.2975(3) 0.1892(2) 0.42176(14) 0.0456(10) Uani 1 1 d . . . . .
H4 H 0.323639 0.229048 0.425198 0.055 Uiso 1 1 calc R U . . .
C5 C 0.3400(3) 0.1314(2) 0.42705(14) 0.0430(10) Uani 1 1 d . . . . .
H5 H 0.399693 0.125802 0.434330 0.052 Uiso 1 1 calc R U . . .
C6 C 0.1134(3) 0.11400(19) 0.66868(13) 0.0328(8) Uani 1 1 d . . . . .
H6 H 0.060675 0.124848 0.684067 0.039 Uiso 1 1 calc R U . . .
C7 C 0.1920(3) 0.14820(19) 0.67182(13) 0.0325(8) Uani 1 1 d . . . . .
H7 H 0.201221 0.186052 0.689353 0.039 Uiso 1 1 calc R U . . .
C8 C 0.2537(2) 0.11559(19) 0.64415(14) 0.0339(8) Uani 1 1 d . . . . .
H8 H 0.312061 0.127774 0.639805 0.041 Uiso 1 1 calc R U . . .
C9 C 0.2145(3) 0.06188(18) 0.62395(14) 0.0333(8) Uani 1 1 d . . . . .
H9 H 0.241835 0.031520 0.603932 0.040 Uiso 1 1 calc R U . . .
C10 C 0.1273(2) 0.06120(17) 0.63874(14) 0.0307(8) Uani 1 1 d . . . . .
H10 H 0.085484 0.030568 0.630056 0.037 Uiso 1 1 calc R U . . .
C11 C 0.5444(2) 0.41613(18) 0.56661(15) 0.0336(8) Uani 1 1 d . . . . .
H11 H 0.599586 0.405715 0.580037 0.040 Uiso 1 1 calc R U . . .
C12 C 0.5011(2) 0.38525(18) 0.52651(14) 0.0311(8) Uani 1 1 d . . . . .
H12 H 0.521871 0.350309 0.508689 0.037 Uiso 1 1 calc R U . . .
C14 C 0.4149(2) 0.46566(17) 0.55283(16) 0.0338(8) Uani 1 1 d . . . . .
H14 H 0.368098 0.494063 0.555422 0.041 Uiso 1 1 calc R U . . .
C15 C 0.4904(2) 0.46503(18) 0.58279(16) 0.0350(8) Uani 1 1 d . . . . .
H15 H 0.502943 0.492787 0.609367 0.042 Uiso 1 1 calc R U . . .
C16 C 0.1139(3) 0.4594(2) 0.62769(15) 0.0404(10) Uani 1 1 d . . . . .
H16 H 0.092325 0.472383 0.658801 0.049 Uiso 1 1 calc R U . . .
C17 C 0.1812(3) 0.48818(17) 0.60111(14) 0.0350(8) Uani 1 1 d . . . . .
H17 H 0.213252 0.523745 0.611451 0.042 Uiso 1 1 calc R U . . .
C18 C 0.1925(2) 0.45478(18) 0.55658(14) 0.0306(7) Uani 1 1 d . . . . .
H18 H 0.233254 0.463817 0.531620 0.037 Uiso 1 1 calc R U . . .
C19 C 0.1322(2) 0.40565(17) 0.55591(14) 0.0306(8) Uani 1 1 d . . . . .
H19 H 0.124996 0.375883 0.530131 0.037 Uiso 1 1 calc R U . . .
C20 C 0.0846(2) 0.4081(2) 0.59978(16) 0.0382(9) Uani 1 1 d . . . . .
H20 H 0.040273 0.379905 0.608979 0.046 Uiso 1 1 calc R U . . .
C21 C 0.1692(3) 0.06091(18) 0.50307(16) 0.0360(8) Uani 1 1 d . . . . .
C22 C 0.3347(2) 0.09383(17) 0.52983(14) 0.0284(7) Uani 1 1 d . . . . .
C23 C 0.0345(2) 0.11984(16) 0.55595(13) 0.0261(7) Uani 1 1 d . . . . .
C24 C 0.0690(2) 0.22033(17) 0.61374(13) 0.0273(7) Uani 1 1 d . . . . .
C25 C 0.4956(3) 0.29279(19) 0.60658(15) 0.0358(8) Uani 1 1 d . . . . .
C26 C 0.4609(2) 0.3901(2) 0.66703(15) 0.0380(9) Uani 1 1 d . . . . .
C27 C 0.1663(2) 0.34091(18) 0.67767(14) 0.0316(8) Uani 1 1 d . . . . .
C28 C 0.2827(3) 0.43987(17) 0.68020(14) 0.0329(8) Uani 1 1 d . . . . .
O14A O 0.7965(12) 0.2663(9) 0.4646(7) 0.025(3) Uani 0.14 1 d D U P B 2
C61A C 0.834(3) 0.3145(17) 0.4887(14) 0.028(2) Uani 0.14 1 d D U P B 2
C62A C 0.9015(16) 0.3484(12) 0.4568(9) 0.034(3) Uani 0.14 1 d D U P B 2
F47A F 0.8717(14) 0.3557(9) 0.4122(7) 0.049(4) Uani 0.14 1 d D . P B 2
F48A F 0.9693(13) 0.3135(12) 0.4543(10) 0.054(5) Uani 0.14 1 d D U P B 2
F46A F 0.9177(14) 0.4036(15) 0.4747(11) 0.058(6) Uani 0.14 1 d D U P B 2
F52A F 0.796(2) 0.4040(18) 0.5376(15) 0.057(6) Uani 0.14 1 d D U P B 2
F54A F 0.732(3) 0.396(2) 0.466(2) 0.042(9) Uani 0.14 1 d D . P B 2
C64A C 0.766(2) 0.364(2) 0.5036(14) 0.032(3) Uani 0.14 1 d D U P B 2
F53A F 0.6973(17) 0.3378(13) 0.5241(11) 0.065(6) Uani 0.14 1 d D U P B 2
C63A C 0.875(5) 0.292(3) 0.540(2) 0.033(4) Uani 0.14 1 d . U P B 2
F49A F 0.8221(18) 0.2774(12) 0.5723(9) 0.056(5) Uani 0.14 1 d . U P B 2
F50A F 0.930(3) 0.324(3) 0.5558(16) 0.054(8) Uani 0.14 1 d . U P B 2
O17 O 0.6937(14) 0.1698(10) 0.4341(9) 0.030(3) Uani 0.12 1 d . U P A 2
C13 C 0.642(2) 0.1334(17) 0.4672(13) 0.040(3) Uani 0.12 1 d D U P A 2
C1A C 0.582(2) 0.0902(15) 0.4353(10) 0.053(4) Uani 0.12 1 d D U P A 2
F1A F 0.5288(18) 0.1309(14) 0.4119(12) 0.089(8) Uani 0.12 1 d D U P A 2
F1B F 0.5475(17) 0.0583(12) 0.4732(11) 0.062(7) Uani 0.12 1 d D U P A 2
F1C F 0.6348(18) 0.0589(12) 0.4056(9) 0.071(6) Uani 0.12 1 d D U P A 2
C1B C 0.7045(18) 0.0939(12) 0.5005(10) 0.047(3) Uani 0.12 1 d D U P A 2
F1D F 0.774(2) 0.1239(16) 0.5185(12) 0.059(8) Uani 0.12 1 d D U P A 2
F1E F 0.7409(15) 0.0459(11) 0.4784(10) 0.068(6) Uani 0.12 1 d D U P A 2
F1F F 0.676(3) 0.0663(16) 0.5415(11) 0.094(9) Uani 0.12 1 d D U P A 2
C1C C 0.5931(18) 0.1775(14) 0.5030(10) 0.044(3) Uani 0.12 1 d D U P A 2
F1G F 0.6452(18) 0.2046(13) 0.5365(8) 0.071(6) Uani 0.12 1 d D U P A 2
F1H F 0.5239(19) 0.165(2) 0.5306(10) 0.059(8) Uani 0.12 1 d D U P A 2
F1I F 0.5636(18) 0.2283(15) 0.4776(11) 0.081(8) Uani 0.12 1 d D U P A 2
O110 O 0.1708(17) 0.5491(11) 0.2728(9) 0.017(5) Uiso 0.1 1 d . . P I 2
Al11 Al 0.1741(19) 0.4699(10) 0.2649(11) 0.017(3) Uani 0.1 1 d . U P I 2

loop_
_atom_site_aniso_label
_atom_site_aniso_U_11
_atom_site_aniso_U_22
_atom_site_aniso_U_33
_atom_site_aniso_U_23
_atom_site_aniso_U_13
_atom_site_aniso_U_12
F37 0.061(2) 0.0527(19) 0.071(2) 0.0324(17) 0.0182(19) -0.0037(18)
F38 0.063(2) 0.072(2) 0.0334(15) 0.0059(15) 0.0079(14) -0.0009(17)
F39 0.045(2) 0.066(3) 0.064(2) 0.030(2) 0.0075(19) 0.016(2)
F40 0.077(2) 0.065(2) 0.0435(17) -0.0173(16) -0.0014(16) -0.0240(18)
F41 0.0466(19) 0.0383(17) 0.082(3) -0.0130(18) 0.006(2) -0.0156(14)
F42 0.056(2) 0.0318(15) 0.103(3) -0.0206(17) 0.026(2) 0.0009(14)
F43 0.0342(17) 0.0471(19) 0.060(3) -0.0031(19) 0.0186(17) -0.0080(14)
F44 0.0278(14) 0.0515(17) 0.071(2) 0.0140(15) -0.0024(13) -0.0008(12)
F45 0.0415(16) 0.0327(15) 0.075(2) -0.0137(15) 0.0185(16) -0.0017(12)
F46 0.0382(16) 0.0329(16) 0.060(2) -0.0173(15) 0.0003(15) -0.0129(12)
F47 0.0308(14) 0.0356(14) 0.0454(16) 0.0116(12) 0.0032(12) -0.0049(12)
F48 0.0155(13) 0.0408(16) 0.0490(18) 0.0015(13) -0.0016(12) 0.0001(11)
F49 0.0415(17) 0.0402(16) 0.0244(15) 0.0037(12) 0.0021(12) -0.0037(13)
F50 0.044(3) 0.058(2) 0.030(3) -0.007(2) -0.0146(19) 0.001(2)
F51 0.0443(14) 0.0382(12) 0.0489(14) 0.0054(11) -0.0014(11) 0.0165(10)
F52 0.034(2) 0.042(2) 0.0392(18) -0.0198(15) -0.0002(16) 0.0050(15)
F53 0.0204(12) 0.0333(13) 0.0412(16) -0.0100(13) 0.0022(12) -0.0004(10)
F54 0.032(3) 0.028(3) 0.054(2) 0.012(2) 0.001(2) 0.0068(18)
O13 0.0230(14) 0.0301(14) 0.0265(14) 0.0022(12) 0.0050(11) -0.0027(11)
O14 0.0235(14) 0.0265(14) 0.0220(13) -0.0052(11) 0.0011(11) -0.0033(11)
O15 0.0313(13) 0.0390(14) 0.0243(12) -0.0060(10) 0.0016(10) 0.0123(11)
O16 0.0326(13) 0.0430(14) 0.0177(11) -0.0003(10) -0.0063(10) 0.0143(11)
C57 0.0252(18) 0.0212(19) 0.038(2) 0.0005(16) 0.0069(16) -0.0056(16)
C58 0.041(3) 0.045(3) 0.046(3) 0.012(2) 0.011(2) 0.002(2)
C59 0.041(3) 0.034(2) 0.057(3) -0.009(2) 0.009(2) -0.007(2)
C60 0.029(2) 0.024(2) 0.050(3) -0.002(2) 0.0095(19) -0.0007(18)
C61 0.0203(18) 0.021(2) 0.0234(18) -0.0047(17) -0.0047(14) -0.0002(16)
C62 0.026(2) 0.027(2) 0.036(2) -0.007(2) -0.0027(18) -0.003(2)
C63 0.027(3) 0.035(3) 0.026(3) -0.005(2) -0.009(2) -0.001(2)
C64 0.024(2) 0.026(2) 0.032(2) -0.004(2) -0.0025(19) 0.0013(17)
C65 0.0253(17) 0.0368(19) 0.0302(18) -0.0057(15) 0.0057(14) 0.0068(14)
C69 0.0394(19) 0.0402(19) 0.0235(16) -0.0064(15) -0.0126(14) 0.0139(16)
Al2 0.0162(4) 0.0228(4) 0.0165(4) -0.0007(3) -0.0001(3) 0.0017(3)
F64 0.112(3) 0.0556(17) 0.0419(15) 0.0192(13) -0.0027(17) 0.0121(18)
F65 0.070(3) 0.064(2) 0.0277(16) 0.0068(16) 0.0101(17) 0.025(2)
F67 0.063(3) 0.049(3) 0.047(2) -0.0055(19) -0.030(2) 0.029(2)
F68 0.077(3) 0.046(2) 0.064(3) -0.029(2) -0.028(2) 0.024(2)
F69 0.0636(19) 0.104(3) 0.0437(16) -0.0055(16) 0.0031(14) 0.0522(19)
F70 0.044(2) 0.088(3) 0.073(3) -0.016(2) -0.0199(19) -0.007(2)
F71 0.094(2) 0.0440(15) 0.0508(16) -0.0146(13) -0.0230(16) 0.0071(15)
F72 0.084(2) 0.0663(18) 0.0403(14) -0.0157(13) -0.0375(15) 0.0236(16)
C70 0.059(3) 0.044(3) 0.026(2) 0.005(2) -0.005(2) 0.013(2)
C71 0.046(3) 0.046(3) 0.032(2) -0.008(2) -0.017(2) 0.020(2)
C72 0.047(3) 0.049(3) 0.039(3) -0.012(2) -0.017(2) 0.017(3)
F74 0.0615(19) 0.080(2) 0.0579(18) 0.0155(16) 0.0003(15) -0.0147(16)
F75 0.122(17) 0.048(10) 0.061(13) 0.001(9) -0.025(11) -0.007(12)
F76 0.066(14) 0.082(15) 0.055(11) -0.023(11) -0.024(10) 0.048(11)
F78 0.062(10) 0.142(15) 0.063(10) 0.003(11) -0.001(9) -0.022(11)
F81 0.051(8) 0.070(9) 0.027(6) -0.003(6) 0.002(6) -0.002(7)
C74 0.065(7) 0.048(6) 0.035(6) 0.001(6) -0.012(6) 0.009(6)
C75 0.049(6) 0.059(7) 0.038(6) -0.009(6) -0.013(6) 0.020(6)
C76 0.048(7) 0.044(6) 0.033(6) -0.003(6) -0.013(6) 0.015(6)
F55 0.0531(19) 0.095(3) 0.129(4) 0.025(2) 0.057(2) 0.0152(18)
F56 0.040(3) 0.062(4) 0.179(8) -0.026(5) 0.003(4) -0.017(3)
F57 0.087(5) 0.059(4) 0.135(8) 0.056(5) 0.053(6) 0.008(4)
F58 0.055(4) 0.068(4) 0.080(4) -0.030(3) -0.018(3) -0.001(3)
F59 0.075(2) 0.074(2) 0.0558(18) -0.0351(16) -0.0012(15) 0.0323(17)
F60 0.131(6) 0.076(4) 0.021(2) 0.001(2) 0.001(3) 0.053(4)
F61 0.0476(16) 0.073(2) 0.072(2) 0.0069(16) 0.0032(14) 0.0331(15)
F62 0.081(4) 0.063(3) 0.036(3) -0.011(2) -0.024(3) 0.037(3)
F63 0.065(3) 0.042(2) 0.054(3) 0.014(2) 0.010(2) 0.007(2)
C66 0.040(5) 0.048(4) 0.055(6) 0.011(5) 0.014(5) 0.002(3)
C67 0.052(3) 0.043(2) 0.037(2) -0.0112(18) -0.0021(19) 0.011(2)
C68 0.025(5) 0.039(5) 0.026(4) 0.005(3) 0.006(3) 0.009(3)
F83 0.066(6) 0.050(5) 0.129(10) -0.023(6) 0.030(6) -0.027(5)
F84 0.091(7) 0.083(7) 0.054(5) 0.024(5) 0.037(5) 0.008(5)
F85 0.058(5) 0.028(3) 0.086(6) -0.007(4) 0.004(4) -0.009(3)
F87 0.051(4) 0.065(5) 0.033(4) -0.023(4) -0.008(3) 0.009(4)
F89 0.049(5) 0.094(8) 0.050(5) 0.022(5) 0.006(4) 0.034(5)
F90 0.044(4) 0.099(6) 0.057(4) -0.039(5) -0.020(4) 0.016(4)
C78 0.040(6) 0.050(6) 0.043(7) 0.005(6) 0.011(6) -0.006(5)
C80 0.029(6) 0.053(7) 0.043(6) 0.003(6) 0.006(5) 0.010(5)
Al1 0.0154(8) 0.0239(11) 0.0147(8) 0.0004(7) -0.0013(5) 0.0003(7)
F1 0.0611(17) 0.0384(13) 0.0652(18) -0.0037(12) 0.0049(14) 0.0273(12)
F2 0.0613(18) 0.0299(13) 0.094(2) 0.0018(14) 0.0070(16) -0.0084(12)
F3 0.0497(15) 0.0724(18) 0.0371(13) 0.0142(13) -0.0030(11) 0.0222(13)
F4 0.0439(15) 0.103(2) 0.0321(13) -0.0032(14) 0.0155(11) 0.0278(15)
F5 0.069(2) 0.123(3) 0.0325(13) 0.0326(16) 0.0194(13) 0.050(2)
F6 0.0567(18) 0.109(3) 0.0485(17) -0.0468(18) -0.0123(14) 0.0098(17)
F7 0.0242(11) 0.0679(17) 0.0601(16) -0.0247(14) 0.0053(11) 0.0029(11)
F8 0.0314(12) 0.0666(17) 0.0648(17) -0.0403(14) 0.0085(12) -0.0075(12)
F9 0.0566(18) 0.0397(15) 0.114(3) 0.0112(16) 0.0371(18) -0.0074(13)
F28 0.0629(18) 0.0443(14) 0.0627(18) 0.0059(13) 0.0130(14) -0.0216(13)
F29 0.087(2) 0.0477(14) 0.0346(13) 0.0206(11) 0.0098(13) 0.0133(14)
F30 0.082(2) 0.0302(12) 0.0480(15) 0.0086(11) 0.0186(14) 0.0144(13)
F31 0.0427(13) 0.0603(15) 0.0267(11) 0.0067(10) 0.0137(10) 0.0028(11)
F32 0.0235(11) 0.0759(18) 0.0414(13) -0.0084(12) -0.0029(9) 0.0053(11)
F33 0.0468(13) 0.0336(11) 0.0360(12) -0.0007(9) 0.0044(10) 0.0095(10)
F34 0.0289(12) 0.0685(16) 0.0358(12) -0.0073(11) -0.0062(9) 0.0143(11)
F35 0.0417(13) 0.0634(15) 0.0219(10) -0.0041(10) -0.0077(9) 0.0090(11)
F36 0.0413(13) 0.0482(13) 0.0354(12) 0.0017(10) -0.0093(10) -0.0158(11)
O9 0.0217(11) 0.0327(12) 0.0217(11) -0.0004(9) 0.0019(9) 0.0066(10)
O10 0.0283(15) 0.0204(13) 0.0226(13) -0.0005(11) 0.0002(12) 0.0044(11)
O12 0.0234(11) 0.0264(11) 0.0184(10) 0.0027(9) -0.0016(9) -0.0011(9)
C41 0.0251(17) 0.0288(17) 0.0233(16) -0.0027(13) 0.0033(13) 0.0050(13)
C42 0.040(2) 0.032(2) 0.046(2) -0.0005(17) -0.0010(18) 0.0098(17)
C43 0.039(2) 0.081(3) 0.0233(18) -0.003(2) 0.0039(16) 0.026(2)
C44 0.0252(19) 0.041(2) 0.055(3) -0.0116(19) 0.0099(17) 0.0004(16)
C53 0.0251(16) 0.0274(16) 0.0198(15) 0.0036(12) -0.0005(12) 0.0019(13)
C54 0.057(3) 0.0311(19) 0.034(2) 0.0077(16) 0.0070(18) -0.0004(18)
C55 0.0300(19) 0.043(2) 0.0234(16) -0.0003(15) 0.0012(14) 0.0032(16)
C56 0.0323(19) 0.040(2) 0.0208(15) 0.0008(14) -0.0036(14) 0.0033(16)
F10 0.0442(18) 0.061(2) 0.099(3) 0.0200(19) -0.0221(18) 0.0074(15)
F11 0.069(2) 0.0307(14) 0.076(2) 0.0070(14) 0.0247(18) 0.0219(14)
F12 0.061(2) 0.055(2) 0.083(3) 0.025(2) 0.048(2) 0.0181(16)
F13 0.094(3) 0.0277(14) 0.081(2) 0.0044(15) -0.022(2) -0.0121(15)
F14 0.059(2) 0.0368(15) 0.095(3) 0.0068(16) -0.0351(19) -0.0098(14)
F15 0.145(4) 0.0527(19) 0.0308(15) -0.0121(14) 0.0036(19) 0.002(2)
F16 0.098(3) 0.0462(17) 0.0338(15) 0.0207(13) 0.0161(17) 0.0169(17)
F17 0.126(3) 0.0529(18) 0.0206(13) 0.0040(12) 0.0021(16) 0.008(2)
F18 0.061(2) 0.062(2) 0.078(2) 0.0201(18) 0.043(2) 0.0101(17)
C45 0.034(2) 0.0221(17) 0.0215(17) 0.0040(14) 0.0064(16) 0.0041(15)
C46 0.047(3) 0.031(2) 0.057(3) 0.013(2) 0.019(3) 0.013(2)
C47 0.073(4) 0.025(2) 0.043(3) 0.0014(19) -0.009(2) -0.007(2)
C48 0.071(4) 0.036(2) 0.023(2) 0.0051(18) 0.017(2) 0.010(2)
F19 0.0392(18) 0.093(3) 0.108(3) -0.027(2) -0.0408(19) 0.0057(17)
F20 0.081(3) 0.085(3) 0.060(2) 0.027(2) -0.0324(19) 0.004(2)
F21 0.0294(14) 0.079(2) 0.073(2) -0.0238(18) -0.0094(14) 0.0109(14)
F22 0.086(3) 0.067(2) 0.097(3) 0.000(2) -0.041(2) -0.036(2)
F23 0.0502(19) 0.102(3) 0.057(2) -0.004(2) 0.0079(16) -0.036(2)
F24 0.079(3) 0.0511(19) 0.095(3) 0.0139(18) -0.039(2) -0.0165(18)
F25 0.052(2) 0.090(3) 0.092(3) -0.055(2) -0.0059(19) 0.0077(19)
F26 0.062(2) 0.127(4) 0.0268(14) -0.0044(18) 0.0021(14) -0.012(2)
F27 0.057(2) 0.151(4) 0.0380(18) -0.036(2) -0.0200(15) -0.005(2)
O11 0.0190(13) 0.0470(17) 0.0233(13) -0.0024(13) -0.0058(10) 0.0003(12)
C49 0.025(2) 0.053(3) 0.028(2) -0.0061(18) -0.0107(16) -0.0021(18)
C50 0.038(3) 0.063(3) 0.052(3) -0.006(3) -0.019(2) 0.004(2)
C51 0.059(3) 0.052(3) 0.057(4) -0.002(3) -0.028(3) -0.017(3)
C52 0.050(3) 0.091(5) 0.039(3) -0.025(3) -0.009(3) -0.010(3)
Mo1 0.01924(13) 0.02789(13) 0.01707(12) -0.00291(9) 0.00071(9) -0.00118(10)
Mo2 0.01675(12) 0.02284(12) 0.01667(12) 0.00119(9) 0.00049(9) -0.00124(9)
Mo3 0.01739(13) 0.02591(13) 0.02166(13) -0.00373(10) -0.00027(9) -0.00155(9)
Mo4 0.01991(13) 0.02490(13) 0.01729(12) -0.00185(9) 0.00116(9) 0.00053(9)
As1 0.02491(19) 0.02537(18) 0.02332(17) 0.00316(14) -0.00011(14) 0.00203(14)
As2 0.02604(19) 0.02871(19) 0.02514(18) 0.00262(14) -0.00104(14) -0.00028(15)
P1 0.0241(4) 0.0220(4) 0.0220(4) -0.0030(3) 0.0045(3) -0.0053(3)
P2 0.0167(4) 0.0213(4) 0.0309(4) -0.0079(3) 0.0007(3) -0.0020(3)
O1 0.0304(14) 0.0373(15) 0.0479(16) 0.0102(12) -0.0038(12) 0.0047(12)
O2 0.0487(19) 0.0349(16) 0.076(2) -0.0156(15) 0.0176(17) -0.0140(14)
O3 0.0332(14) 0.0455(16) 0.0391(15) -0.0112(13) 0.0031(12) 0.0123(13)
O4 0.0280(14) 0.0439(15) 0.0345(14) 0.0008(12) -0.0062(11) -0.0110(11)
O5 0.057(2) 0.062(2) 0.055(2) 0.0131(17) 0.0055(16) 0.0304(18)
O6 0.0433(18) 0.098(3) 0.0338(16) -0.0195(17) -0.0030(14) -0.0239(18)
O7 0.069(2) 0.0368(15) 0.0361(15) -0.0099(13) -0.0185(15) 0.0033(14)
O8 0.0450(17) 0.0570(18) 0.0307(14) 0.0091(13) 0.0112(13) -0.0089(14)
C0AA 0.0289(18) 0.0338(18) 0.0299(18) 0.0066(15) 0.0025(14) -0.0012(15)
C1 0.036(2) 0.055(2) 0.0246(17) -0.0190(17) 0.0026(15) 0.0087(18)
C2 0.035(2) 0.064(3) 0.0202(17) -0.0145(17) -0.0049(15) 0.0030(19)
C3 0.043(2) 0.067(3) 0.0183(16) 0.0037(18) 0.0019(15) 0.008(2)
C4 0.053(3) 0.063(3) 0.0215(17) 0.0037(18) 0.0062(17) -0.014(2)
C5 0.031(2) 0.075(3) 0.0231(18) 0.0008(19) 0.0087(15) 0.000(2)
C6 0.035(2) 0.042(2) 0.0224(16) 0.0103(15) 0.0067(14) -0.0038(16)
C7 0.040(2) 0.039(2) 0.0187(16) 0.0063(14) -0.0048(14) -0.0098(16)
C8 0.0253(18) 0.047(2) 0.0290(18) 0.0180(16) -0.0073(14) 0.0005(16)
C9 0.038(2) 0.0321(18) 0.0299(18) 0.0152(15) 0.0021(15) 0.0103(15)
C10 0.0327(19) 0.0303(18) 0.0291(17) 0.0140(14) 0.0007(14) -0.0042(15)
C11 0.0218(17) 0.039(2) 0.040(2) -0.0007(16) 0.0043(15) -0.0049(15)
C12 0.0303(19) 0.0356(19) 0.0278(17) -0.0012(14) 0.0100(14) -0.0005(15)
C14 0.0279(18) 0.0268(17) 0.047(2) 0.0075(16) 0.0101(16) -0.0012(14)
C15 0.0311(19) 0.0299(18) 0.044(2) -0.0061(16) 0.0081(16) -0.0116(15)
C16 0.039(2) 0.051(2) 0.0320(19) 0.0015(17) 0.0043(16) 0.0263(19)
C17 0.045(2) 0.0269(17) 0.0324(19) -0.0021(15) -0.0089(16) 0.0086(16)
C18 0.0294(18) 0.0362(19) 0.0261(17) 0.0067(15) -0.0027(14) 0.0038(15)
C19 0.0260(17) 0.0326(18) 0.0330(19) -0.0012(15) -0.0092(14) 0.0077(14)
C20 0.0207(17) 0.054(2) 0.040(2) 0.0117(18) 0.0004(15) 0.0039(16)
C21 0.033(2) 0.0325(19) 0.042(2) -0.0104(16) 0.0078(16) -0.0035(16)
C22 0.0266(18) 0.0297(17) 0.0290(17) -0.0023(14) 0.0036(14) -0.0021(14)
C23 0.0216(17) 0.0301(17) 0.0265(16) 0.0033(13) 0.0009(13) -0.0002(14)
C24 0.0254(17) 0.0329(18) 0.0236(16) -0.0013(14) 0.0007(13) -0.0018(14)
C25 0.032(2) 0.040(2) 0.036(2) 0.0015(16) -0.0005(16) 0.0090(17)
C26 0.0250(19) 0.057(3) 0.0315(19) -0.0099(18) -0.0036(15) -0.0099(17)
C27 0.0323(19) 0.0363(19) 0.0263(17) -0.0020(15) 0.0013(15) -0.0014(15)
C28 0.044(2) 0.0271(17) 0.0279(18) -0.0024(14) -0.0043(16) 0.0025(16)
O14A 0.022(5) 0.029(5) 0.025(5) -0.005(5) -0.002(5) -0.003(5)
C61A 0.024(4) 0.030(4) 0.030(4) -0.005(4) -0.002(4) 0.000(4)
C62A 0.028(6) 0.034(6) 0.040(6) -0.010(6) -0.003(5) -0.001(6)
F47A 0.053(12) 0.040(10) 0.054(12) 0.012(9) 0.005(9) -0.005(9)
F48A 0.020(9) 0.069(13) 0.072(13) -0.001(11) 0.003(9) 0.004(9)
F46A 0.037(10) 0.065(14) 0.073(14) -0.032(13) -0.001(10) -0.016(11)
F52A 0.060(14) 0.057(12) 0.052(11) -0.022(10) 0.004(12) 0.015(11)
F54A 0.03(2) 0.04(2) 0.058(15) 0.007(16) -0.005(15) 0.017(14)
C64A 0.030(5) 0.032(5) 0.033(5) -0.004(5) -0.002(5) 0.002(5)
F53A 0.057(12) 0.070(13) 0.068(13) -0.007(13) 0.015(12) 0.012(10)
C63A 0.032(7) 0.038(7) 0.029(7) -0.003(7) -0.006(7) -0.001(7)
F49A 0.072(14) 0.061(12) 0.036(11) -0.003(10) 0.005(10) 0.007(11)
F50A 0.043(17) 0.083(15) 0.035(16) -0.017(13) -0.022(12) 0.000(14)
O17 0.029(6) 0.030(6) 0.032(6) -0.004(6) 0.005(6) -0.012(6)
C13 0.036(4) 0.038(5) 0.048(5) -0.001(4) 0.009(4) -0.006(4)
C1A 0.044(7) 0.047(7) 0.066(7) -0.005(7) 0.008(7) -0.008(7)
F1A 0.068(14) 0.099(16) 0.098(16) 0.011(14) -0.029(13) -0.008(13)
F1B 0.049(12) 0.056(13) 0.083(15) 0.014(12) 0.030(12) -0.013(10)
F1C 0.078(14) 0.071(14) 0.065(13) -0.026(12) 0.020(12) -0.021(12)
C1B 0.043(6) 0.046(6) 0.052(6) 0.004(6) 0.000(6) -0.005(6)
F1D 0.051(14) 0.065(16) 0.061(15) 0.001(13) -0.029(12) -0.009(12)
F1E 0.050(12) 0.065(13) 0.088(14) 0.018(12) -0.025(11) 0.004(10)
F1F 0.100(18) 0.098(17) 0.084(16) 0.042(14) -0.012(16) -0.013(17)
C1C 0.039(6) 0.041(6) 0.052(6) -0.004(6) 0.013(6) -0.005(6)
F1G 0.094(15) 0.080(14) 0.039(11) -0.010(11) 0.020(11) -0.026(13)
F1H 0.057(15) 0.072(15) 0.049(15) -0.003(14) 0.031(12) -0.021(13)
F1I 0.071(15) 0.080(16) 0.093(16) -0.028(15) 0.033(14) 0.029(14)
Al11 0.015(5) 0.021(6) 0.015(5) -0.003(5) -0.003(4) 0.001(5)

loop_
_atom_type_symbol
_atom_type_description
_atom_type_scat_dispersion_real
_atom_type_scat_dispersion_imag
_atom_type_scat_source
C C 0.0181 0.0091 'International Tables Vol C Tables 4.2.6.8 and 6.1.1.4'
H H 0.0000 0.0000 'International Tables Vol C Tables 4.2.6.8 and 6.1.1.4'
Al Al 0.2130 0.2455 'International Tables Vol C Tables 4.2.6.8 and 6.1.1.4'
As As -0.9300 1.0051 'International Tables Vol C Tables 4.2.6.8 and 6.1.1.4'
F F 0.0727 0.0534 'International Tables Vol C Tables 4.2.6.8 and 6.1.1.4'
Mo Mo -0.0483 2.7339 'International Tables Vol C Tables 4.2.6.8 and 6.1.1.4'
O O 0.0492 0.0322 'International Tables Vol C Tables 4.2.6.8 and 6.1.1.4'
P P 0.2955 0.4335 'International Tables Vol C Tables 4.2.6.8 and 6.1.1.4'

loop_
_geom_angle_atom_site_label_1
_geom_angle_atom_site_label_2
_geom_angle_atom_site_label_3
_geom_angle
_geom_angle_site_symmetry_1
_geom_angle_site_symmetry_3
_geom_angle_publ_flag
C57 O13 Al2 147.9(3) . . ?
C61 O14 Al2 147.4(3) . . ?
C65 O15 Al2 149.4(2) . . ?
C69 O16 Al2 148.5(3) . . ?
O13 C57 C58 108.4(4) . . ?
O13 C57 C59 111.0(4) . . ?
O13 C57 C60 110.3(3) . . ?
C58 C57 C59 110.3(4) . . ?
C58 C57 C60 109.4(4) . . ?
C59 C57 C60 107.5(4) . . ?
F37 C58 C57 111.3(4) . . ?
F38 C58 F37 108.3(4) . . ?
F38 C58 C57 109.9(4) . . ?
F39 C58 F37 108.1(4) . . ?
F39 C58 F38 107.9(5) . . ?
F39 C58 C57 111.2(4) . . ?
F40 C59 F41 109.6(5) . . ?
F40 C59 F42 107.2(5) . . ?
F40 C59 C57 111.0(4) . . ?
F41 C59 F42 106.7(4) . . ?
F41 C59 C57 113.5(4) . . ?
F42 C59 C57 108.6(5) . . ?
F43 C60 F44 106.5(4) . . ?
F43 C60 F45 108.7(4) . . ?
F43 C60 C57 112.5(4) . . ?
F44 C60 F45 107.2(4) . . ?
F44 C60 C57 111.6(4) . . ?
F45 C60 C57 110.2(4) . . ?
O14 C61 C62 107.5(4) . . ?
O14 C61 C63 110.2(4) . . ?
O14 C61 C64 111.2(5) . . ?
C62 C61 C63 109.5(5) . . ?
C62 C61 C64 110.0(4) . . ?
C64 C61 C63 108.4(5) . . ?
F46 C62 C61 112.6(4) . . ?
F47 C62 F46 107.4(4) . . ?
F47 C62 F48 107.1(4) . . ?
F47 C62 C61 110.6(5) . . ?
F48 C62 F46 107.6(4) . . ?
F48 C62 C61 111.3(5) . . ?
F49 C63 F50 106.5(6) . . ?
F49 C63 F51 107.6(7) . . ?
F49 C63 C61 112.2(6) . . ?
F50 C63 C61 110.8(7) . . ?
F51 C63 F50 107.1(6) . . ?
F51 C63 C61 112.4(6) . . ?
F52 C64 C61 113.3(5) . . ?
F53 C64 F52 107.1(5) . . ?
F53 C64 F54 107.9(5) . . ?
F53 C64 C61 110.7(5) . . ?
F54 C64 F52 107.4(7) . . ?
F54 C64 C61 110.3(6) . . ?
O15 C65 C66 111.8(6) . . ?
O15 C65 C67 107.1(3) . . ?
O15 C65 C68 109.3(5) . . ?
O15 C65 C78 107.4(8) . . ?
O15 C65 C80 115.4(9) . . ?
C66 C65 C67 115.4(6) . . ?
C66 C65 C68 108.4(6) . . ?
C67 C65 C68 104.5(5) . . ?
C67 C65 C78 100.8(7) . . ?
C80 C65 C67 115.6(9) . . ?
C80 C65 C78 109.2(10) . . ?
O16 C69 C70 111.1(3) . . ?
O16 C69 C71 108.5(3) . . ?
O16 C69 C72 110.3(4) . . ?
O16 C69 C74 112.9(7) . . ?
O16 C69 C75 102.3(8) . . ?
O16 C69 C76 111.0(9) . . ?
C71 C69 C70 107.7(4) . . ?
C71 C69 C72 110.9(4) . . ?
C72 C69 C70 108.4(4) . . ?
C74 C69 C75 107.7(12) . . ?
C76 C69 C74 111.4(11) . . ?
C76 C69 C75 111.1(11) . . ?
O13 Al2 O14 106.74(15) . . ?
O13 Al2 O16 110.14(14) . . ?
O15 Al2 O13 114.67(14) . . ?
O15 Al2 O14 105.58(14) . . ?
O15 Al2 O16 109.32(13) . . ?
O15 Al2 O17 94.0(8) . . ?
O16 Al2 O14 110.24(15) . . ?
O16 Al2 O17 100.2(8) . . ?
O14A Al2 O15 121.5(7) . . ?
O14A Al2 O16 117.9(7) . . ?
O14A Al2 O17 108.8(11) . . ?
F64 C70 C69 111.8(4) . . ?
F65 C70 C69 111.3(4) . . ?
F65 C70 F64 108.1(4) . . ?
F74 C70 C69 110.7(4) . . ?
F74 C70 F64 108.3(5) . . ?
F74 C70 F65 106.5(5) . . ?
F67 C71 C69 113.6(5) . . ?
F68 C71 C69 112.1(4) . . ?
F68 C71 F67 106.0(5) . . ?
F68 C71 F69 105.2(5) . . ?
F69 C71 C69 111.0(4) . . ?
F69 C71 F67 108.6(5) . . ?
F70 C72 C69 109.9(4) . . ?
F70 C72 F72 108.1(4) . . ?
F71 C72 C69 111.6(4) . . ?
F71 C72 F70 105.9(5) . . ?
F71 C72 F72 109.0(4) . . ?
F72 C72 C69 112.2(5) . . ?
F64 C74 C69 112.4(11) . . ?
F74 C74 C69 109.4(13) . . ?
F74 C74 F64 106.6(14) . . ?
F75 C74 C69 104.9(17) . . ?
F75 C74 F64 116.7(18) . . ?
F75 C74 F74 106.5(18) . . ?
F69 C75 C69 124.4(15) . . ?
F69 C75 F76 109.6(19) . . ?
F69 C75 F78 100.2(18) . . ?
F76 C75 C69 113.9(19) . . ?
F76 C75 F78 92(2) . . ?
F78 C75 C69 111.1(16) . . ?
F71 C76 C69 117.8(15) . . ?
F71 C76 F72 113.7(13) . . ?
F71 C76 F81 99.7(16) . . ?
F72 C76 C69 110.3(13) . . ?
F81 C76 C69 104.9(13) . . ?
F81 C76 F72 109.3(16) . . ?
F55 C66 C65 116.4(10) . . ?
F55 C66 F56 102.9(9) . . ?
F55 C66 F57 108.5(9) . . ?
F56 C66 C65 110.5(9) . . ?
F57 C66 C65 108.6(9) . . ?
F57 C66 F56 109.7(12) . . ?
F58 C67 C65 117.0(4) . . ?
F58 C67 F59 114.2(5) . . ?
F58 C67 F60 104.3(6) . . ?
F59 C67 C65 113.8(4) . . ?
F59 C67 F60 98.5(4) . . ?
F59 C67 F85 92.9(5) . . ?
F60 C67 C65 106.3(5) . . ?
F85 C67 C65 101.6(5) . . ?
F87 C67 C65 115.4(5) . . ?
F87 C67 F59 122.4(5) . . ?
F87 C67 F85 104.6(7) . . ?
F61 C68 C65 109.7(7) . . ?
F61 C68 F63 102.4(8) . . ?
F62 C68 C65 111.1(8) . . ?
F62 C68 F61 115.7(10) . . ?
F62 C68 F63 106.9(9) . . ?
F63 C68 C65 110.7(8) . . ?
F55 C78 C65 104.3(14) . . ?
F83 C78 C65 106.5(12) . . ?
F83 C78 F55 110.1(15) . . ?
F84 C78 C65 114.8(15) . . ?
F84 C78 F55 106.4(13) . . ?
F84 C78 F83 114(2) . . ?
F61 C80 C65 122.9(18) . . ?
F61 C80 F89 104.9(14) . . ?
F61 C80 F90 101.3(15) . . ?
F89 C80 C65 107.0(13) . . ?
F90 C80 C65 116.4(14) . . ?
F90 C80 F89 101.9(17) . . ?
O9 Al1 O12 106.81(18) . . ?
O10 Al1 O9 113.68(19) . . ?
O10 Al1 O12 108.28(18) . . ?
O10 Al1 O11 107.4(2) . . ?
O11 Al1 O9 108.60(18) . . ?
O11 Al1 O12 112.2(2) . . ?
C41 O9 Al1 145.4(2) . . ?
C41 O9 Al11 148.8(10) . . ?
C45 O10 Al1 149.2(3) . . ?
C53 O12 Al1 146.9(2) . . ?
C53 O12 Al11 155.4(9) . . ?
O9 C41 C42 110.8(3) . . ?
O9 C41 C43 107.8(3) . . ?
O9 C41 C44 110.9(3) . . ?
C43 C41 C42 109.0(3) . . ?
C43 C41 C44 110.1(3) . . ?
C44 C41 C42 108.2(3) . . ?
F1 C42 C41 110.6(3) . . ?
F2 C42 F1 109.1(3) . . ?
F2 C42 F3 107.6(4) . . ?
F2 C42 C41 110.6(3) . . ?
F3 C42 F1 107.5(3) . . ?
F3 C42 C41 111.3(3) . . ?
F4 C43 C41 112.1(3) . . ?
F5 C43 F4 107.0(4) . . ?
F5 C43 F6 107.6(4) . . ?
F5 C43 C41 110.9(4) . . ?
F6 C43 F4 108.2(4) . . ?
F6 C43 C41 110.8(4) . . ?
F7 C44 F9 106.6(3) . . ?
F7 C44 C41 113.6(3) . . ?
F8 C44 F7 107.9(4) . . ?
F8 C44 F9 107.7(4) . . ?
F8 C44 C41 110.4(3) . . ?
F9 C44 C41 110.3(4) . . ?
O12 C53 C54 109.0(3) . . ?
O12 C53 C55 112.1(3) . . ?
O12 C53 C56 110.1(3) . . ?
C54 C53 C56 108.6(3) . . ?
C55 C53 C54 108.6(3) . . ?
C55 C53 C56 108.4(3) . . ?
F28 C54 F29 107.5(4) . . ?
F28 C54 F30 108.3(4) . . ?
F28 C54 C53 111.1(4) . . ?
F29 C54 C53 112.0(3) . . ?
F30 C54 F29 106.7(4) . . ?
F30 C54 C53 111.0(3) . . ?
F31 C55 F33 107.1(3) . . ?
F31 C55 C53 113.4(3) . . ?
F32 C55 F31 107.7(3) . . ?
F32 C55 F33 107.0(3) . . ?
F32 C55 C53 110.4(3) . . ?
F33 C55 C53 111.0(3) . . ?
F34 C56 C53 111.2(3) . . ?
F35 C56 F34 106.8(3) . . ?
F35 C56 C53 113.3(3) . . ?
F36 C56 F34 106.5(3) . . ?
F36 C56 F35 107.7(3) . . ?
F36 C56 C53 111.0(3) . . ?
O10 C45 C46 111.4(3) . . ?
O10 C45 C47 107.4(3) . . ?
O10 C45 C48 111.0(3) . . ?
C46 C45 C48 108.4(4) . . ?
C47 C45 C46 109.1(4) . . ?
C47 C45 C48 109.5(4) . . ?
F10 C46 C45 111.0(4) . . ?
F11 C46 F10 107.4(4) . . ?
F11 C46 C45 113.4(5) . . ?
F12 C46 F10 106.8(5) . . ?
F12 C46 F11 107.1(4) . . ?
F12 C46 C45 110.8(4) . . ?
F13 C47 C45 113.4(4) . . ?
F14 C47 F13 106.5(5) . . ?
F14 C47 C45 111.7(4) . . ?
F15 C47 F13 107.2(4) . . ?
F15 C47 F14 107.2(5) . . ?
F15 C47 C45 110.6(5) . . ?
F16 C48 C45 113.4(4) . . ?
F17 C48 F16 107.7(4) . . ?
F17 C48 C45 110.0(4) . . ?
F18 C48 F16 107.4(4) . . ?
F18 C48 F17 107.0(4) . . ?
F18 C48 C45 111.2(4) . . ?
C91 C89 C90 106.0(18) . . ?
C92 C89 C90 109.3(18) . . ?
C92 C89 C91 113(2) . . ?
O110 C89 C90 110(2) . . ?
O110 C89 C91 109(2) . . ?
O110 C89 C92 110(2) . . ?
F109 C90 F110 104(2) . . ?
F109 C90 F111 107(2) . . ?
F109 C90 C89 112(2) . . ?
F110 C90 C89 109(2) . . ?
F111 C90 F110 111(2) . . ?
F111 C90 C89 113(2) . . ?
F112 C91 C89 110(2) . . ?
F113 C91 F112 112(2) . . ?
F113 C91 F114 111(2) . . ?
F113 C91 C89 113(2) . . ?
F114 C91 F112 104(2) . . ?
F114 C91 C89 107(2) . . ?
F115 C92 C89 105(2) . . ?
F116 C92 F115 113.2(18) . . ?
F116 C92 F117 111.7(17) . . ?
F116 C92 C89 112(2) . . ?
F117 C92 F115 110.3(18) . . ?
F117 C92 C89 104(2) . . ?
C49 O11 Al1 149.4(3) . . ?
O11 C49 C50 108.2(4) . . ?
O11 C49 C51 109.3(4) . . ?
O11 C49 C52 112.2(4) . . ?
C51 C49 C50 107.6(4) . . ?
C52 C49 C50 109.0(4) . . ?
C52 C49 C51 110.3(5) . . ?
F19 C50 F20 108.4(5) . . ?
F19 C50 C49 112.2(5) . . ?
F20 C50 C49 109.4(5) . . ?
F21 C50 F19 107.5(5) . . ?
F21 C50 F20 107.8(5) . . ?
F21 C50 C49 111.3(4) . . ?
F22 C51 F24 106.9(5) . . ?
F22 C51 C49 112.1(5) . . ?
F23 C51 F22 108.6(6) . . ?
F23 C51 F24 108.0(5) . . ?
F23 C51 C49 112.0(5) . . ?
F24 C51 C49 108.9(5) . . ?
F25 C52 C49 109.6(5) . . ?
F26 C52 F25 107.5(6) . . ?
F26 C52 F27 109.2(6) . . ?
F26 C52 C49 110.6(5) . . ?
F27 C52 F25 107.1(5) . . ?
F27 C52 C49 112.6(5) . . ?
C93 O111 Al11 154(3) . . ?
O111 C93 C94 115(2) . . ?
O111 C93 C95 108(2) . . ?
O111 C93 C96 110(2) . . ?
C94 C93 C96 108(2) . . ?
C95 C93 C94 106.1(19) . . ?
C95 C93 C96 109(2) . . ?
F118 C94 F119 107(2) . . ?
F118 C94 F120 112(2) . . ?
F118 C94 C93 109(2) . . ?
F119 C94 F120 107(2) . . ?
F119 C94 C93 107(2) . . ?
F120 C94 C93 114(2) . . ?
F121 C95 F122 104(2) . . ?
F121 C95 C93 112(2) . . ?
F122 C95 C93 113(2) . . ?
F123 C95 F121 105(2) . . ?
F123 C95 F122 108(2) . . ?
F123 C95 C93 114(2) . . ?
F124 C96 C93 106(2) . . ?
F125 C96 F124 108(2) . . ?
F125 C96 F126 109(2) . . ?
F125 C96 C93 114(2) . . ?
F126 C96 F124 113(2) . . ?
F126 C96 C93 108(2) . . ?
As1 Mo1 Mo2 53.020(10) . . ?
P1 Mo1 Mo2 48.881(19) . . ?
P1 Mo1 As1 52.61(2) . . ?
C1 Mo1 Mo2 153.89(12) . . ?
C1 Mo1 As1 137.12(11) . . ?
C1 Mo1 P1 156.07(11) . . ?
C1 Mo1 C2 36.17(15) . . ?
C1 Mo1 C3 59.56(16) . . ?
C1 Mo1 C4 59.31(17) . . ?
C1 Mo1 C5 35.62(17) . . ?
C2 Mo1 Mo2 134.64(11) . . ?
C2 Mo1 As1 101.83(11) . . ?
C2 Mo1 P1 148.59(12) . . ?
C2 Mo1 C3 35.32(17) . . ?
C2 Mo1 C4 58.63(16) . . ?
C3 Mo1 Mo2 131.00(11) . . ?
C3 Mo1 As1 79.87(11) . . ?
C3 Mo1 P1 114.47(12) . . ?
C4 Mo1 Mo2 145.05(13) . . ?
C4 Mo1 As1 95.63(13) . . ?
C4 Mo1 P1 101.77(12) . . ?
C4 Mo1 C3 34.89(16) . . ?
C5 Mo1 Mo2 166.18(11) . . ?
C5 Mo1 As1 131.09(13) . . ?
C5 Mo1 P1 120.48(12) . . ?
C5 Mo1 C2 59.17(15) . . ?
C5 Mo1 C3 58.81(15) . . ?
C5 Mo1 C4 35.46(17) . . ?
C21 Mo1 Mo2 69.40(11) . . ?
C21 Mo1 As1 99.29(11) . . ?
C21 Mo1 P1 117.68(12) . . ?
C21 Mo1 C1 84.53(16) . . ?
C21 Mo1 C2 80.87(17) . . ?
C21 Mo1 C3 111.50(18) . . ?
C21 Mo1 C4 138.93(17) . . ?
C21 Mo1 C5 118.54(17) . . ?
C21 Mo1 C22 86.22(16) . . ?
C22 Mo1 Mo2 85.46(10) . . ?
C22 Mo1 As1 131.16(10) . . ?
C22 Mo1 P1 81.74(10) . . ?
C22 Mo1 C1 91.61(15) . . ?
C22 Mo1 C2 126.86(15) . . ?
C22 Mo1 C3 142.71(15) . . ?
C22 Mo1 C4 111.60(16) . . ?
C22 Mo1 C5 83.92(15) . . ?
As1 Mo2 Mo1 52.251(10) . . ?
P1 Mo2 Mo1 50.87(2) . . ?
P1 Mo2 As1 52.98(2) . . ?
C6 Mo2 Mo1 150.24(10) . . ?
C6 Mo2 As1 157.31(10) . . ?
C6 Mo2 P1 135.45(10) . . ?
C6 Mo2 C8 59.23(14) . . ?
C6 Mo2 C9 58.82(14) . . ?
C6 Mo2 C10 35.52(14) . . ?
C7 Mo2 Mo1 132.51(10) . . ?
C7 Mo2 As1 143.33(10) . . ?
C7 Mo2 P1 99.28(10) . . ?
C7 Mo2 C6 36.20(14) . . ?
C7 Mo2 C8 35.54(15) . . ?
C7 Mo2 C9 59.03(14) . . ?
C7 Mo2 C10 59.60(13) . . ?
C8 Mo2 Mo1 98.91(10) . . ?
C8 Mo2 As1 137.30(10) . . ?
C8 Mo2 P1 84.68(10) . . ?
C8 Mo2 C9 35.05(15) . . ?
C8 Mo2 C10 58.77(13) . . ?
C9 Mo2 Mo1 91.56(9) . . ?
C9 Mo2 As1 143.81(10) . . ?
C9 Mo2 P1 106.44(10) . . ?
C10 Mo2 Mo1 117.32(10) . . ?
C10 Mo2 As1 157.05(10) . . ?
C10 Mo2 P1 140.96(10) . . ?
C10 Mo2 C9 35.13(13) . . ?
C23 Mo2 Mo1 88.17(10) . . ?
C23 Mo2 As1 76.15(10) . . ?
C23 Mo2 P1 126.95(10) . . ?
C23 Mo2 C6 97.23(14) . . ?
C23 Mo2 C7 133.30(14) . . ?
C23 Mo2 C8 140.70(14) . . ?
C23 Mo2 C9 106.74(14) . . ?
C23 Mo2 C10 83.55(14) . . ?
C24 Mo2 Mo1 128.68(10) . . ?
C24 Mo2 As1 76.70(10) . . ?
C24 Mo2 P1 96.59(10) . . ?
C24 Mo2 C6 81.06(14) . . ?
C24 Mo2 C7 84.65(15) . . ?
C24 Mo2 C8 118.50(15) . . ?
C24 Mo2 C9 139.18(14) . . ?
C24 Mo2 C10 112.00(14) . . ?
C24 Mo2 C23 83.95(14) . . ?
As2 Mo3 Mo4 52.097(11) . . ?
P2 Mo3 Mo4 49.09(2) . . ?
P2 Mo3 As2 54.58(2) . . ?
C0AA Mo3 Mo4 99.18(9) . . ?
C0AA Mo3 As2 141.08(9) . . ?
C0AA Mo3 P2 87.17(10) . . ?
C0AA Mo3 C14 34.93(14) . . ?
C11 Mo3 Mo4 145.20(10) . . ?
C11 Mo3 As2 158.76(10) . . ?
C11 Mo3 P2 142.05(11) . . ?
C11 Mo3 C0AA 59.20(14) . . ?
C11 Mo3 C12 36.24(14) . . ?
C11 Mo3 C14 58.76(14) . . ?
C11 Mo3 C15 35.59(14) . . ?
C12 Mo3 Mo4 134.08(10) . . ?
C12 Mo3 As2 151.85(10) . . ?
C12 Mo3 P2 105.96(10) . . ?
C12 Mo3 C0AA 35.50(13) . . ?
C12 Mo3 C14 58.91(13) . . ?
C12 Mo3 C15 59.48(14) . . ?
C14 Mo3 Mo4 87.64(9) . . ?
C14 Mo3 As2 139.58(9) . . ?
C14 Mo3 P2 104.24(10) . . ?
C15 Mo3 Mo4 110.81(10) . . ?
C15 Mo3 As2 148.67(10) . . ?
C15 Mo3 P2 139.07(11) . . ?
C15 Mo3 C0AA 58.45(14) . . ?
C15 Mo3 C14 34.83(14) . . ?
C25 Mo3 Mo4 128.20(12) . . ?
C25 Mo3 As2 77.28(12) . . ?
C25 Mo3 P2 95.23(12) . . ?
C25 Mo3 C0AA 117.47(15) . . ?
C25 Mo3 C11 86.55(16) . . ?
C25 Mo3 C12 85.57(15) . . ?
C25 Mo3 C14 142.84(15) . . ?
C25 Mo3 C15 119.14(16) . . ?
C25 Mo3 C26 84.35(18) . . ?
C26 Mo3 Mo4 91.17(11) . . ?
C26 Mo3 As2 74.42(12) . . ?
C26 Mo3 P2 127.40(12) . . ?
C26 Mo3 C0AA 138.90(16) . . ?
C26 Mo3 C11 90.53(15) . . ?
C26 Mo3 C12 126.31(15) . . ?
C26 Mo3 C14 107.02(17) . . ?
C26 Mo3 C15 80.65(17) . . ?
As2 Mo4 Mo3 51.831(11) . . ?
P2 Mo4 Mo3 49.55(2) . . ?
P2 Mo4 As2 54.64(2) . . ?
C16 Mo4 Mo3 145.54(12) . . ?
C16 Mo4 As2 158.47(11) . . ?
C16 Mo4 P2 142.15(11) . . ?
C16 Mo4 C17 35.96(16) . . ?
C16 Mo4 C18 59.12(14) . . ?
C16 Mo4 C19 58.70(14) . . ?
C16 Mo4 C20 35.67(17) . . ?
C17 Mo4 Mo3 109.89(11) . . ?
C17 Mo4 As2 158.66(11) . . ?
C17 Mo4 P2 125.35(10) . . ?
C17 Mo4 C18 35.25(13) . . ?
C17 Mo4 C19 58.41(13) . . ?
C18 Mo4 Mo3 95.39(9) . . ?
C18 Mo4 As2 142.36(9) . . ?
C18 Mo4 P2 91.18(10) . . ?
C18 Mo4 C19 34.79(13) . . ?
C19 Mo4 Mo3 114.38(10) . . ?
C19 Mo4 As2 135.13(9) . . ?
C19 Mo4 P2 83.47(9) . . ?
C20 Mo4 Mo3 149.46(10) . . ?
C20 Mo4 As2 141.99(11) . . ?
C20 Mo4 P2 110.40(12) . . ?
C20 Mo4 C17 59.30(15) . . ?
C20 Mo4 C18 58.69(14) . . ?
C20 Mo4 C19 35.08(14) . . ?
C27 Mo4 Mo3 123.03(11) . . ?
C27 Mo4 As2 71.85(11) . . ?
C27 Mo4 P2 106.07(11) . . ?
C27 Mo4 C16 87.94(16) . . ?
C27 Mo4 C17 122.67(16) . . ?
C27 Mo4 C18 140.44(15) . . ?
C27 Mo4 C19 110.93(15) . . ?
C27 Mo4 C20 81.82(15) . . ?
C27 Mo4 C28 87.10(16) . . ?
C28 Mo4 Mo3 80.48(12) . . ?
C28 Mo4 As2 84.58(11) . . ?
C28 Mo4 P2 127.69(12) . . ?
C28 Mo4 C16 87.12(16) . . ?
C28 Mo4 C17 80.97(15) . . ?
C28 Mo4 C18 110.34(14) . . ?
C28 Mo4 C19 139.25(14) . . ?
C28 Mo4 C20 121.62(16) . . ?
Mo1 As1 Mo2 74.728(12) . . ?
P1 As1 Mo1 61.35(2) . . ?
P1 As1 Mo2 58.92(2) . . ?
Mo3 As2 Mo4 76.072(13) . . ?
P2 As2 Mo3 59.88(2) . . ?
P2 As2 Mo4 59.27(2) . . ?
Mo2 P1 Mo1 80.25(3) . . ?
As1 P1 Mo1 66.04(2) . . ?
As1 P1 Mo2 68.10(3) . . ?
P2 P1 Mo1 142.75(4) . . ?
P2 P1 Mo2 131.25(4) . . ?
P2 P1 As1 103.86(4) . . ?
Mo4 P2 Mo3 81.36(3) . . ?
As2 P2 Mo3 65.54(2) . . ?
As2 P2 Mo4 66.09(2) . . ?
P1 P2 Mo3 136.37(4) . . ?
P1 P2 Mo4 129.60(4) . . ?
P1 P2 As2 96.79(4) . . ?
Mo3 C0AA H0AA 121.9 . . ?
C12 C0AA Mo3 70.2(2) . . ?
C12 C0AA H0AA 125.8 . . ?
C12 C0AA C14 108.4(3) . . ?
C14 C0AA Mo3 73.8(2) . . ?
C14 C0AA H0AA 125.8 . . ?
Mo1 C1 H1 119.7 . . ?
C2 C1 Mo1 72.9(2) . . ?
C2 C1 H1 126.4 . . ?
C5 C1 Mo1 72.9(2) . . ?
C5 C1 H1 126.4 . . ?
C5 C1 C2 107.2(4) . . ?
Mo1 C2 H2 120.7 . . ?
C1 C2 Mo1 71.0(2) . . ?
C1 C2 H2 125.8 . . ?
C3 C2 Mo1 74.3(2) . . ?
C3 C2 C1 108.5(4) . . ?
C3 C2 H2 125.8 . . ?
Mo1 C3 H3 123.1 . . ?
C2 C3 Mo1 70.4(2) . . ?
C2 C3 H3 126.3 . . ?
C4 C3 Mo1 71.8(2) . . ?
C4 C3 C2 107.3(4) . . ?
C4 C3 H3 126.3 . . ?
Mo1 C4 H4 121.8 . . ?
C3 C4 Mo1 73.3(2) . . ?
C3 C4 H4 125.8 . . ?
C3 C4 C5 108.4(4) . . ?
C5 C4 Mo1 70.8(2) . . ?
C5 C4 H4 125.8 . . ?
Mo1 C5 H5 120.8 . . ?
C1 C5 Mo1 71.5(2) . . ?
C1 C5 C4 108.7(4) . . ?
C1 C5 H5 125.7 . . ?
C4 C5 Mo1 73.8(2) . . ?
C4 C5 H5 125.7 . . ?
Mo2 C6 H6 120.6 . . ?
C7 C6 Mo2 71.7(2) . . ?
C7 C6 H6 126.0 . . ?
C10 C6 Mo2 73.5(2) . . ?
C10 C6 H6 126.0 . . ?
C10 C6 C7 108.1(3) . . ?
Mo2 C7 H7 119.9 . . ?
C6 C7 Mo2 72.2(2) . . ?
C6 C7 H7 126.3 . . ?
C8 C7 Mo2 73.5(2) . . ?
C8 C7 C6 107.4(3) . . ?
C8 C7 H7 126.3 . . ?
Mo2 C8 H8 121.3 . . ?
C7 C8 Mo2 70.9(2) . . ?
C7 C8 H8 125.6 . . ?
C7 C8 C9 108.7(3) . . ?
C9 C8 Mo2 73.8(2) . . ?
C9 C8 H8 125.6 . . ?
Mo2 C9 H9 123.1 . . ?
C8 C9 Mo2 71.1(2) . . ?
C8 C9 H9 126.1 . . ?
C8 C9 C10 107.9(4) . . ?
C10 C9 Mo2 71.3(2) . . ?
C10 C9 H9 126.1 . . ?
Mo2 C10 H10 121.2 . . ?
C6 C10 Mo2 71.0(2) . . ?
C6 C10 C9 108.0(3) . . ?
C6 C10 H10 126.0 . . ?
C9 C10 Mo2 73.5(2) . . ?
C9 C10 H10 126.0 . . ?
Mo3 C11 H11 120.1 . . ?
C12 C11 Mo3 71.9(2) . . ?
C12 C11 H11 126.1 . . ?
C15 C11 Mo3 73.7(2) . . ?
C15 C11 H11 126.1 . . ?
C15 C11 C12 107.8(3) . . ?
Mo3 C12 H12 119.5 . . ?
C0AA C12 Mo3 74.3(2) . . ?
C0AA C12 C11 107.5(3) . . ?
C0AA C12 H12 126.2 . . ?
C11 C12 Mo3 71.8(2) . . ?
C11 C12 H12 126.2 . . ?
Mo3 C14 H14 123.4 . . ?
C0AA C14 Mo3 71.3(2) . . ?
C0AA C14 H14 126.2 . . ?
C15 C14 Mo3 70.7(2) . . ?
C15 C14 C0AA 107.7(3) . . ?
C15 C14 H14 126.2 . . ?
Mo3 C15 H15 120.9 . . ?
C11 C15 Mo3 70.7(2) . . ?
C11 C15 H15 125.7 . . ?
C14 C15 Mo3 74.4(2) . . ?
C14 C15 C11 108.6(3) . . ?
C14 C15 H15 125.7 . . ?
Mo4 C16 H16 120.0 . . ?
C17 C16 Mo4 72.8(2) . . ?
C17 C16 H16 126.1 . . ?
C20 C16 Mo4 72.9(2) . . ?
C20 C16 H16 126.1 . . ?
C20 C16 C17 107.8(3) . . ?
Mo4 C17 H17 120.3 . . ?
C16 C17 Mo4 71.2(2) . . ?
C16 C17 H17 126.0 . . ?
C18 C17 Mo4 74.3(2) . . ?
C18 C17 C16 108.1(4) . . ?
C18 C17 H17 126.0 . . ?
Mo4 C18 H18 122.4 . . ?
C17 C18 Mo4 70.5(2) . . ?
C17 C18 H18 126.2 . . ?
C19 C18 Mo4 72.6(2) . . ?
C19 C18 C17 107.5(3) . . ?
C19 C18 H18 126.2 . . ?
Mo4 C19 H19 122.9 . . ?
C18 C19 Mo4 72.6(2) . . ?
C18 C19 H19 125.7 . . ?
C20 C19 Mo4 70.4(2) . . ?
C20 C19 C18 108.5(4) . . ?
C20 C19 H19 125.7 . . ?
Mo4 C20 H20 119.9 . . ?
C16 C20 Mo4 71.4(2) . . ?
C16 C20 H20 125.9 . . ?
C19 C20 Mo4 74.5(2) . . ?
C19 C20 C16 108.1(4) . . ?
C19 C20 H20 125.9 . . ?
O2 C21 Mo1 171.7(4) . . ?
O1 C22 Mo1 176.7(3) . . ?
O4 C23 Mo2 177.3(3) . . ?
O3 C24 Mo2 175.1(3) . . ?
O5 C25 Mo3 176.9(4) . . ?
O6 C26 Mo3 176.6(4) . . ?
O8 C27 Mo4 174.1(4) . . ?
O7 C28 Mo4 175.2(4) . . ?
C61A O14A Al2 150(3) . . ?
O14A C61A C62A 112(3) . . ?
O14A C61A C64A 111(3) . . ?
O14A C61A C63A 111(4) . . ?
C62A C61A C64A 107(3) . . ?
C62A C61A C63A 111(4) . . ?
C64A C61A C63A 104(4) . . ?
F47A C62A C61A 110(3) . . ?
F47A C62A F48A 107(2) . . ?
F47A C62A F46A 107(2) . . ?
F48A C62A C61A 108(3) . . ?
F48A C62A F46A 113(3) . . ?
F46A C62A C61A 111(2) . . ?
F52A C64A C61A 113(3) . . ?
F52A C64A F53A 105(3) . . ?
F54A C64A C61A 114(4) . . ?
F54A C64A F52A 109(4) . . ?
F54A C64A F53A 103(3) . . ?
F53A C64A C61A 111(3) . . ?
F51 C63A C61A 96(4) . . ?
F49A C63A F51 111(5) . . ?
F49A C63A C61A 115(5) . . ?
F50A C63A F51 106(6) . . ?
F50A C63A C61A 115(6) . . ?
F50A C63A F49A 112(6) . . ?
C13 O17 Al2 153(2) . . ?
O17 C13 C1A 108(3) . . ?
O17 C13 C1B 108(3) . . ?
O17 C13 C1C 110(3) . . ?
C1B C13 C1A 111(3) . . ?
C1B C13 C1C 106(3) . . ?
C1C C13 C1A 114(3) . . ?
F1A C1A C13 103(3) . . ?
F1B C1A C13 97(3) . . ?
F1B C1A F1A 116(2) . . ?
F1C C1A C13 105(3) . . ?
F1C C1A F1A 114.8(19) . . ?
F1C C1A F1B 116.8(19) . . ?
F1D C1B C13 116(3) . . ?
F1E C1B C13 115(2) . . ?
F1E C1B F1D 101(2) . . ?
F1E C1B F1F 100(2) . . ?
F1F C1B C13 121(3) . . ?
F1F C1B F1D 101(2) . . ?
F1G C1C C13 113(3) . . ?
F1G C1C F1H 101(2) . . ?
F1G C1C F1I 101(2) . . ?
F1H C1C C13 128(3) . . ?
F1H C1C F1I 100(2) . . ?
F1I C1C C13 110(2) . . ?
C89 O110 Al11 151(2) . . ?
O9 Al11 O12 111.9(16) . . ?
O9 Al11 O111 113.4(17) . . ?
O9 Al11 O110 106.8(17) . . ?
O111 Al11 O12 109.8(18) . . ?
O111 Al11 O110 108(2) . . ?
O110 Al11 O12 106.9(15) . . ?

loop_
_geom_bond_atom_site_label_1
_geom_bond_atom_site_label_2
_geom_bond_distance
_geom_bond_site_symmetry_2
_geom_bond_publ_flag
F37 C58 1.339(6) . ?
F38 C58 1.339(7) . ?
F39 C58 1.316(7) . ?
F40 C59 1.311(7) . ?
F41 C59 1.330(6) . ?
F42 C59 1.355(6) . ?
F43 C60 1.311(6) . ?
F44 C60 1.327(7) . ?
F45 C60 1.331(5) . ?
F46 C62 1.339(6) . ?
F47 C62 1.326(6) . ?
F48 C62 1.332(6) . ?
F49 C63 1.320(10) . ?
F50 C63 1.358(10) . ?
F51 C63 1.321(10) . ?
F51 C63A 1.41(8) . ?
F52 C64 1.334(6) . ?
F53 C64 1.328(6) . ?
F54 C64 1.333(6) . ?
O13 C57 1.347(5) . ?
O13 Al2 1.719(3) . ?
O14 C61 1.348(5) . ?
O14 Al2 1.743(3) . ?
O15 C65 1.351(4) . ?
O15 Al2 1.713(3) . ?
O16 C69 1.347(4) . ?
O16 Al2 1.720(3) . ?
C57 C58 1.547(6) . ?
C57 C59 1.555(6) . ?
C57 C60 1.567(6) . ?
C61 C62 1.549(6) . ?
C61 C63 1.559(9) . ?
C61 C64 1.556(5) . ?
C65 C66 1.492(14) . ?
C65 C67 1.547(6) . ?
C65 C68 1.613(11) . ?
C65 C78 1.64(2) . ?
C65 C80 1.46(2) . ?
C69 C70 1.570(7) . ?
C69 C71 1.536(6) . ?
C69 C72 1.550(6) . ?
C69 C74 1.563(15) . ?
C69 C75 1.582(14) . ?
C69 C76 1.554(14) . ?
Al2 O14A 1.592(17) . ?
Al2 O17 1.76(2) . ?
F64 C70 1.339(5) . ?
F64 C74 1.335(14) . ?
F65 C70 1.334(6) . ?
F67 C71 1.336(6) . ?
F68 C71 1.324(7) . ?
F69 C71 1.330(6) . ?
F69 C75 1.08(2) . ?
F70 C72 1.329(7) . ?
F71 C72 1.312(6) . ?
F71 C76 1.21(2) . ?
F72 C72 1.337(6) . ?
F72 C76 1.37(2) . ?
C70 F74 1.301(7) . ?
F74 C74 1.33(2) . ?
F75 C74 1.331(16) . ?
F76 C75 1.327(15) . ?
F78 C75 1.330(16) . ?
F81 C76 1.331(16) . ?
F55 C66 1.313(13) . ?
F55 C78 1.37(2) . ?
F56 C66 1.345(16) . ?
F57 C66 1.336(14) . ?
F58 C67 1.257(8) . ?
F59 C67 1.316(5) . ?
F60 C67 1.395(7) . ?
F61 C68 1.320(11) . ?
F61 C80 1.27(2) . ?
F62 C68 1.274(13) . ?
F63 C68 1.341(11) . ?
C67 F85 1.431(10) . ?
C67 F87 1.248(9) . ?
F83 C78 1.36(2) . ?
F84 C78 1.26(2) . ?
F89 C80 1.392(19) . ?
F90 C80 1.30(2) . ?
Al1 O9 1.735(4) . ?
Al1 O10 1.722(3) . ?
Al1 O12 1.739(4) . ?
Al1 O11 1.723(4) . ?
F1 C42 1.343(5) . ?
F2 C42 1.314(5) . ?
F3 C42 1.321(5) . ?
F4 C43 1.347(5) . ?
F5 C43 1.322(6) . ?
F6 C43 1.327(7) . ?
F7 C44 1.331(5) . ?
F8 C44 1.321(5) . ?
F9 C44 1.338(6) . ?
F28 C54 1.322(6) . ?
F29 C54 1.352(5) . ?
F30 C54 1.324(5) . ?
F31 C55 1.331(4) . ?
F32 C55 1.324(5) . ?
F33 C55 1.335(5) . ?
F34 C56 1.337(4) . ?
F35 C56 1.334(4) . ?
F36 C56 1.317(5) . ?
O9 C41 1.352(4) . ?
O9 Al11 1.64(3) . ?
O10 C45 1.351(5) . ?
O12 C53 1.346(4) . ?
O12 Al11 1.73(3) . ?
C41 C42 1.557(5) . ?
C41 C43 1.543(5) . ?
C41 C44 1.549(5) . ?
C53 C54 1.555(5) . ?
C53 C55 1.551(5) . ?
C53 C56 1.560(5) . ?
F10 C46 1.336(7) . ?
F11 C46 1.330(6) . ?
F12 C46 1.324(6) . ?
F13 C47 1.343(5) . ?
F14 C47 1.323(7) . ?
F15 C47 1.321(7) . ?
F16 C48 1.333(5) . ?
F17 C48 1.332(7) . ?
F18 C48 1.323(7) . ?
C45 C46 1.542(7) . ?
C45 C47 1.541(6) . ?
C45 C48 1.545(5) . ?
F109 C90 1.338(19) . ?
F110 C90 1.355(19) . ?
F111 C90 1.339(19) . ?
F112 C91 1.37(2) . ?
F113 C91 1.355(19) . ?
F114 C91 1.366(19) . ?
F115 C92 1.35(2) . ?
F116 C92 1.342(19) . ?
F117 C92 1.35(2) . ?
C89 C90 1.553(19) . ?
C89 C91 1.541(19) . ?
C89 C92 1.532(14) . ?
C89 O110 1.37(4) . ?
F19 C50 1.331(6) . ?
F20 C50 1.339(7) . ?
F21 C50 1.321(7) . ?
F22 C51 1.341(6) . ?
F23 C51 1.331(8) . ?
F24 C51 1.349(7) . ?
F25 C52 1.366(8) . ?
F26 C52 1.308(9) . ?
F27 C52 1.332(6) . ?
O11 C49 1.345(5) . ?
C49 C50 1.558(7) . ?
C49 C51 1.554(8) . ?
C49 C52 1.542(8) . ?
F118 C94 1.334(19) . ?
F119 C94 1.341(19) . ?
F120 C94 1.342(19) . ?
F121 C95 1.345(19) . ?
F122 C95 1.345(19) . ?
F123 C95 1.344(19) . ?
F124 C96 1.350(19) . ?
F125 C96 1.337(19) . ?
F126 C96 1.339(19) . ?
O111 C93 1.34(2) . ?
O111 Al11 1.66(4) . ?
C93 C94 1.58(2) . ?
C93 C95 1.57(2) . ?
C93 C96 1.59(2) . ?
Mo1 Mo2 3.1559(3) . ?
Mo1 As1 2.5867(5) . ?
Mo1 P1 2.4840(8) . ?
Mo1 C1 2.279(3) . ?
Mo1 C2 2.304(4) . ?
Mo1 C3 2.353(4) . ?
Mo1 C4 2.334(4) . ?
Mo1 C5 2.296(4) . ?
Mo1 C21 1.999(4) . ?
Mo1 C22 2.015(4) . ?
Mo2 As1 2.6134(4) . ?
Mo2 P1 2.4123(8) . ?
Mo2 C6 2.295(3) . ?
Mo2 C7 2.288(3) . ?
Mo2 C8 2.321(3) . ?
Mo2 C9 2.356(3) . ?
Mo2 C10 2.328(3) . ?
Mo2 C23 2.049(4) . ?
Mo2 C24 2.003(4) . ?
Mo3 Mo4 3.1853(4) . ?
Mo3 As2 2.5801(5) . ?
Mo3 P2 2.4516(8) . ?
Mo3 C0AA 2.349(4) . ?
Mo3 C11 2.294(4) . ?
Mo3 C12 2.296(4) . ?
Mo3 C14 2.381(4) . ?
Mo3 C15 2.334(4) . ?
Mo3 C25 2.016(4) . ?
Mo3 C26 2.020(4) . ?
Mo4 As2 2.5895(5) . ?
Mo4 P2 2.4349(8) . ?
Mo4 C16 2.284(4) . ?
Mo4 C17 2.306(4) . ?
Mo4 C18 2.355(3) . ?
Mo4 C19 2.356(4) . ?
Mo4 C20 2.303(4) . ?
Mo4 C27 2.006(4) . ?
Mo4 C28 2.037(4) . ?
As1 P1 2.2490(9) . ?
As2 P2 2.3099(9) . ?
P1 P2 2.2163(11) . ?
O1 C22 1.135(5) . ?
O2 C21 1.143(5) . ?
O3 C24 1.132(4) . ?
O4 C23 1.125(4) . ?
O5 C25 1.122(5) . ?
O6 C26 1.133(5) . ?
O7 C28 1.127(5) . ?
O8 C27 1.122(5) . ?
C0AA H0AA 0.9500 . ?
C0AA C12 1.417(5) . ?
C0AA C14 1.420(6) . ?
C1 H1 0.9500 . ?
C1 C2 1.423(6) . ?
C1 C5 1.399(7) . ?
C2 H2 0.9500 . ?
C2 C3 1.414(7) . ?
C3 H3 0.9500 . ?
C3 C4 1.405(7) . ?
C4 H4 0.9500 . ?
C4 C5 1.411(7) . ?
C5 H5 0.9500 . ?
C6 H6 0.9500 . ?
C6 C7 1.424(5) . ?
C6 C10 1.410(6) . ?
C7 H7 0.9500 . ?
C7 C8 1.407(6) . ?
C8 H8 0.9500 . ?
C8 C9 1.409(6) . ?
C9 H9 0.9500 . ?
C9 C10 1.414(6) . ?
C10 H10 0.9500 . ?
C11 H11 0.9500 . ?
C11 C12 1.428(6) . ?
C11 C15 1.415(6) . ?
C12 H12 0.9500 . ?
C14 H14 0.9500 . ?
C14 C15 1.412(6) . ?
C15 H15 0.9500 . ?
C16 H16 0.9500 . ?
C16 C17 1.417(6) . ?
C16 C20 1.405(7) . ?
C17 H17 0.9500 . ?
C17 C18 1.412(5) . ?
C18 H18 0.9500 . ?
C18 C19 1.408(5) . ?
C19 H19 0.9500 . ?
C19 C20 1.405(6) . ?
C20 H20 0.9500 . ?
O14A C61A 1.348(19) . ?
C61A C62A 1.548(17) . ?
C61A C64A 1.553(17) . ?
C61A C63A 1.59(8) . ?
C62A F47A 1.29(2) . ?
C62A F48A 1.29(2) . ?
C62A F46A 1.30(2) . ?
F52A C64A 1.331(16) . ?
F54A C64A 1.331(16) . ?
C64A F53A 1.332(16) . ?
C63A F49A 1.25(8) . ?
C63A F50A 1.17(9) . ?
O17 C13 1.44(5) . ?
C13 C1A 1.566(17) . ?
C13 C1B 1.558(17) . ?
C13 C1C 1.559(16) . ?
C1A F1A 1.35(2) . ?
C1A F1B 1.347(19) . ?
C1A F1C 1.337(19) . ?
C1B F1D 1.34(2) . ?
C1B F1E 1.323(19) . ?
C1B F1F 1.335(19) . ?
C1C F1G 1.34(2) . ?
C1C F1H 1.34(2) . ?
C1C F1I 1.36(2) . ?
O110 Al11 1.72(3) . ?

loop_
_geom_torsion_atom_site_label_1
_geom_torsion_atom_site_label_2
_geom_torsion_atom_site_label_3
_geom_torsion_atom_site_label_4
_geom_torsion
_geom_torsion_site_symmetry_1
_geom_torsion_site_symmetry_2
_geom_torsion_site_symmetry_3
_geom_torsion_site_symmetry_4
_geom_torsion_publ_flag
O13 C57 C58 F37 -163.3(4) . . . . ?
O13 C57 C58 F38 76.7(5) . . . . ?
O13 C57 C58 F39 -42.7(6) . . . . ?
O13 C57 C59 F40 -40.8(6) . . . . ?
O13 C57 C59 F41 -164.8(4) . . . . ?
O13 C57 C59 F42 76.8(5) . . . . ?
O13 C57 C60 F43 -162.3(4) . . . . ?
O13 C57 C60 F44 78.1(5) . . . . ?
O13 C57 C60 F45 -40.8(5) . . . . ?
O14 C61 C62 F46 164.1(4) . . . . ?
O14 C61 C62 F47 43.9(6) . . . . ?
O14 C61 C62 F48 -75.1(6) . . . . ?
O14 C61 C63 F49 -79.0(7) . . . . ?
O14 C61 C63 F50 162.1(6) . . . . ?
O14 C61 C63 F51 42.4(8) . . . . ?
O14 C61 C64 F52 165.0(5) . . . . ?
O14 C61 C64 F53 44.7(6) . . . . ?
O14 C61 C64 F54 -74.6(6) . . . . ?
O15 C65 C66 F55 -167.2(7) . . . . ?
O15 C65 C66 F56 75.9(9) . . . . ?
O15 C65 C66 F57 -44.5(11) . . . . ?
O15 C65 C67 F58 -38.0(6) . . . . ?
O15 C65 C67 F59 -174.7(4) . . . . ?
O15 C65 C67 F60 78.0(5) . . . . ?
O15 C65 C67 F85 -76.2(5) . . . . ?
O15 C65 C67 F87 36.2(7) . . . . ?
O15 C65 C68 F61 -173.0(6) . . . . ?
O15 C65 C68 F62 -43.9(9) . . . . ?
O15 C65 C68 F63 74.7(8) . . . . ?
O15 C65 C78 F55 168.6(8) . . . . ?
O15 C65 C78 F83 52.2(15) . . . . ?
O15 C65 C78 F84 -75.5(17) . . . . ?
O15 C65 C80 F61 162.5(11) . . . . ?
O15 C65 C80 F89 41.3(16) . . . . ?
O15 C65 C80 F90 -71.9(16) . . . . ?
O15 Al2 O14A C61A 93(4) . . . . ?
O15 Al2 O17 C13 165(5) . . . . ?
O16 C69 C70 F64 -159.1(4) . . . . ?
O16 C69 C70 F65 80.0(5) . . . . ?
O16 C69 C70 F74 -38.2(5) . . . . ?
O16 C69 C71 F67 -165.2(5) . . . . ?
O16 C69 C71 F68 74.6(5) . . . . ?
O16 C69 C71 F69 -42.6(5) . . . . ?
O16 C69 C72 F70 75.3(5) . . . . ?
O16 C69 C72 F71 -41.9(6) . . . . ?
O16 C69 C72 F72 -164.4(4) . . . . ?
O16 C69 C74 F64 153.8(12) . . . . ?
O16 C69 C74 F74 35.6(13) . . . . ?
O16 C69 C74 F75 -78.4(19) . . . . ?
O16 C69 C75 F69 37(2) . . . . ?
O16 C69 C75 F76 175.1(19) . . . . ?
O16 C69 C75 F78 -83.0(17) . . . . ?
O16 C69 C76 F71 24.6(17) . . . . ?
O16 C69 C76 F72 157.4(11) . . . . ?
O16 C69 C76 F81 -85.1(16) . . . . ?
O16 Al2 O14A C61A -47(5) . . . . ?
O16 Al2 O17 C13 -85(5) . . . . ?
C57 O13 Al2 O14 156.4(5) . . . . ?
C57 O13 Al2 O15 -87.1(5) . . . . ?
C57 O13 Al2 O16 36.7(5) . . . . ?
C58 C57 C59 F40 -160.9(4) . . . . ?
C58 C57 C59 F41 75.1(6) . . . . ?
C58 C57 C59 F42 -43.3(6) . . . . ?
C58 C57 C60 F43 -43.1(5) . . . . ?
C58 C57 C60 F44 -162.8(4) . . . . ?
C58 C57 C60 F45 78.3(5) . . . . ?
C59 C57 C58 F37 -41.6(6) . . . . ?
C59 C57 C58 F38 -161.6(4) . . . . ?
C59 C57 C58 F39 79.0(6) . . . . ?
C59 C57 C60 F43 76.6(5) . . . . ?
C59 C57 C60 F44 -43.0(5) . . . . ?
C59 C57 C60 F45 -161.9(4) . . . . ?
C60 C57 C58 F37 76.4(5) . . . . ?
C60 C57 C58 F38 -43.6(5) . . . . ?
C60 C57 C58 F39 -163.0(4) . . . . ?
C60 C57 C59 F40 79.9(5) . . . . ?
C60 C57 C59 F41 -44.1(6) . . . . ?
C60 C57 C59 F42 -162.5(4) . . . . ?
C61 O14 Al2 O13 -46.2(6) . . . . ?
C61 O14 Al2 O15 -168.6(6) . . . . ?
C61 O14 Al2 O16 73.4(6) . . . . ?
C62 C61 C63 F49 162.9(5) . . . . ?
C62 C61 C63 F50 44.0(8) . . . . ?
C62 C61 C63 F51 -75.7(6) . . . . ?
C62 C61 C64 F52 -76.1(6) . . . . ?
C62 C61 C64 F53 163.6(5) . . . . ?
C62 C61 C64 F54 44.4(7) . . . . ?
C63 C61 C62 F46 -76.2(6) . . . . ?
C63 C61 C62 F47 163.6(5) . . . . ?
C63 C61 C62 F48 44.7(6) . . . . ?
C63 C61 C64 F52 43.6(6) . . . . ?
C63 C61 C64 F53 -76.7(6) . . . . ?
C63 C61 C64 F54 164.1(5) . . . . ?
C64 C61 C62 F46 42.9(6) . . . . ?
C64 C61 C62 F47 -77.3(5) . . . . ?
C64 C61 C62 F48 163.7(5) . . . . ?
C64 C61 C63 F49 42.9(7) . . . . ?
C64 C61 C63 F50 -75.9(8) . . . . ?
C64 C61 C63 F51 164.3(5) . . . . ?
C65 O15 Al2 O13 -65.1(5) . . . . ?
C65 O15 Al2 O14 52.1(5) . . . . ?
C65 O15 Al2 O16 170.7(5) . . . . ?
C65 O15 Al2 O14A 27.9(10) . . . . ?
C65 O15 Al2 O17 -87.0(9) . . . . ?
C69 O16 Al2 O13 -152.0(5) . . . . ?
C69 O16 Al2 O14 90.5(5) . . . . ?
C69 O16 Al2 O15 -25.1(5) . . . . ?
C69 O16 Al2 O14A 119.2(10) . . . . ?
C69 O16 Al2 O17 -123.0(9) . . . . ?
Al2 O13 C57 C58 175.9(4) . . . . ?
Al2 O13 C57 C59 54.7(7) . . . . ?
Al2 O13 C57 C60 -64.3(6) . . . . ?
Al2 O14 C61 C62 -163.4(4) . . . . ?
Al2 O14 C61 C63 77.3(9) . . . . ?
Al2 O14 C61 C64 -43.0(8) . . . . ?
Al2 O15 C65 C66 -89.6(7) . . . . ?
Al2 O15 C65 C67 143.1(4) . . . . ?
Al2 O15 C65 C68 30.4(8) . . . . ?
Al2 O15 C65 C78 -109.3(8) . . . . ?
Al2 O15 C65 C80 12.8(11) . . . . ?
Al2 O16 C69 C70 -26.5(7) . . . . ?
Al2 O16 C69 C71 -144.7(4) . . . . ?
Al2 O16 C69 C72 93.7(6) . . . . ?
Al2 O16 C69 C74 -63.1(10) . . . . ?
Al2 O16 C69 C75 -178.6(9) . . . . ?
Al2 O16 C69 C76 62.8(10) . . . . ?
Al2 O14A C61A C62A -49(7) . . . . ?
Al2 O14A C61A C64A 70(5) . . . . ?
Al2 O14A C61A C63A -174(4) . . . . ?
Al2 O17 C13 C1A 146(4) . . . . ?
Al2 O17 C13 C1B -94(5) . . . . ?
Al2 O17 C13 C1C 22(6) . . . . ?
C70 C69 C71 F67 74.4(6) . . . . ?
C70 C69 C71 F68 -45.7(5) . . . . ?
C70 C69 C71 F69 -162.9(4) . . . . ?
C70 C69 C72 F70 -162.9(4) . . . . ?
C70 C69 C72 F71 80.0(5) . . . . ?
C70 C69 C72 F72 -42.6(5) . . . . ?
C71 C69 C70 F64 -40.4(5) . . . . ?
C71 C69 C70 F65 -161.4(4) . . . . ?
C71 C69 C70 F74 80.4(5) . . . . ?
C71 C69 C72 F70 -44.9(6) . . . . ?
C71 C69 C72 F71 -162.0(4) . . . . ?
C71 C69 C72 F72 75.4(5) . . . . ?
C72 C69 C70 F64 79.6(5) . . . . ?
C72 C69 C70 F65 -41.4(5) . . . . ?
C72 C69 C70 F74 -159.6(4) . . . . ?
C72 C69 C71 F67 -44.0(6) . . . . ?
C72 C69 C71 F68 -164.1(5) . . . . ?
C72 C69 C71 F69 78.6(5) . . . . ?
C74 C69 C75 F69 -83(2) . . . . ?
C74 C69 C75 F76 56(2) . . . . ?
C74 C69 C75 F78 157.8(16) . . . . ?
C74 C69 C76 F71 151.4(15) . . . . ?
C74 C69 C76 F72 -75.9(16) . . . . ?
C74 C69 C76 F81 42(2) . . . . ?
C75 C69 C74 F64 -93.9(17) . . . . ?
C75 C69 C74 F74 147.8(12) . . . . ?
C75 C69 C74 F75 34(2) . . . . ?
C75 C69 C76 F71 -88.6(17) . . . . ?
C75 C69 C76 F72 44.2(18) . . . . ?
C75 C69 C76 F81 161.7(15) . . . . ?
C76 C69 C74 F64 28(2) . . . . ?
C76 C69 C74 F74 -90.2(13) . . . . ?
C76 C69 C74 F75 155.9(18) . . . . ?
C76 C69 C75 F69 155(2) . . . . ?
C76 C69 C75 F76 -66(2) . . . . ?
C76 C69 C75 F78 36(2) . . . . ?
C66 C65 C67 F58 -163.2(7) . . . . ?
C66 C65 C67 F59 60.1(7) . . . . ?
C66 C65 C67 F60 -47.2(7) . . . . ?
C66 C65 C68 F61 -51.0(10) . . . . ?
C66 C65 C68 F62 78.2(10) . . . . ?
C66 C65 C68 F63 -163.2(8) . . . . ?
C67 C65 C66 F55 -44.5(10) . . . . ?
C67 C65 C66 F56 -161.4(7) . . . . ?
C67 C65 C66 F57 78.2(11) . . . . ?
C67 C65 C68 F61 72.6(7) . . . . ?
C67 C65 C68 F62 -158.2(7) . . . . ?
C67 C65 C68 F63 -39.7(8) . . . . ?
C67 C65 C78 F55 -79.5(10) . . . . ?
C67 C65 C78 F83 164.1(13) . . . . ?
C67 C65 C78 F84 36.5(17) . . . . ?
C67 C65 C80 F61 36.4(17) . . . . ?
C67 C65 C80 F89 -84.8(15) . . . . ?
C67 C65 C80 F90 162.0(12) . . . . ?
C68 C65 C66 F55 72.2(10) . . . . ?
C68 C65 C66 F56 -44.7(11) . . . . ?
C68 C65 C66 F57 -165.1(10) . . . . ?
C68 C65 C67 F58 77.9(7) . . . . ?
C68 C65 C67 F59 -58.8(6) . . . . ?
C68 C65 C67 F60 -166.1(6) . . . . ?
C78 C65 C67 F59 73.1(9) . . . . ?
C78 C65 C67 F85 171.6(9) . . . . ?
C78 C65 C67 F87 -75.9(10) . . . . ?
C78 C65 C80 F61 -76.4(17) . . . . ?
C78 C65 C80 F89 162.4(13) . . . . ?
C78 C65 C80 F90 49.3(19) . . . . ?
C80 C65 C67 F59 -44.4(10) . . . . ?
C80 C65 C67 F85 54.0(10) . . . . ?
C80 C65 C67 F87 166.5(10) . . . . ?
C80 C65 C78 F55 42.7(15) . . . . ?
C80 C65 C78 F83 -73.7(18) . . . . ?
C80 C65 C78 F84 158.6(16) . . . . ?
Al1 O9 C41 C42 65.6(5) . . . . ?
Al1 O9 C41 C43 -175.2(4) . . . . ?
Al1 O9 C41 C44 -54.6(5) . . . . ?
Al1 O10 C45 C46 69.3(6) . . . . ?
Al1 O10 C45 C47 -171.3(5) . . . . ?
Al1 O10 C45 C48 -51.6(7) . . . . ?
Al1 O12 C53 C54 159.4(4) . . . . ?
Al1 O12 C53 C55 39.1(6) . . . . ?
Al1 O12 C53 C56 -81.6(5) . . . . ?
Al1 O11 C49 C50 -160.9(5) . . . . ?
Al1 O11 C49 C51 82.1(7) . . . . ?
Al1 O11 C49 C52 -40.6(8) . . . . ?
O9 Al1 O10 C45 78.6(6) . . . . ?
O9 Al1 O12 C53 153.2(4) . . . . ?
O9 Al1 O11 C49 33.0(7) . . . . ?
O9 C41 C42 F1 160.0(3) . . . . ?
O9 C41 C42 F2 39.0(4) . . . . ?
O9 C41 C42 F3 -80.5(4) . . . . ?
O9 C41 C43 F4 163.5(4) . . . . ?
O9 C41 C43 F5 44.0(5) . . . . ?
O9 C41 C43 F6 -75.5(4) . . . . ?
O9 C41 C44 F7 165.2(3) . . . . ?
O9 C41 C44 F8 43.8(5) . . . . ?
O9 C41 C44 F9 -75.2(4) . . . . ?
O10 Al1 O9 C41 78.7(5) . . . . ?
O10 Al1 O12 C53 30.4(5) . . . . ?
O10 Al1 O11 C49 156.3(6) . . . . ?
O10 C45 C46 F10 -79.0(4) . . . . ?
O10 C45 C46 F11 160.0(4) . . . . ?
O10 C45 C46 F12 39.5(6) . . . . ?
O10 C45 C47 F13 165.6(4) . . . . ?
O10 C45 C47 F14 45.3(5) . . . . ?
O10 C45 C47 F15 -73.9(5) . . . . ?
O10 C45 C48 F16 164.0(4) . . . . ?
O10 C45 C48 F17 43.4(6) . . . . ?
O10 C45 C48 F18 -74.9(5) . . . . ?
O12 Al1 O9 C41 -40.7(5) . . . . ?
O12 Al1 O10 C45 -162.9(5) . . . . ?
O12 Al1 O11 C49 -84.8(6) . . . . ?
O12 C53 C54 F28 -76.8(4) . . . . ?
O12 C53 C54 F29 163.0(3) . . . . ?
O12 C53 C54 F30 43.8(5) . . . . ?
O12 C53 C55 F31 163.9(3) . . . . ?
O12 C53 C55 F32 43.1(4) . . . . ?
O12 C53 C55 F33 -75.4(4) . . . . ?
O12 C53 C56 F34 -74.5(4) . . . . ?
O12 C53 C56 F35 165.2(3) . . . . ?
O12 C53 C56 F36 43.9(4) . . . . ?
C41 O9 Al11 O12 -6(2) . . . . ?
C41 O9 Al11 O111 -131.1(17) . . . . ?
C41 O9 Al11 O110 110.3(19) . . . . ?
C42 C41 C43 F4 -76.1(5) . . . . ?
C42 C41 C43 F5 164.3(4) . . . . ?
C42 C41 C43 F6 44.8(4) . . . . ?
C42 C41 C44 F7 43.5(5) . . . . ?
C42 C41 C44 F8 -78.0(4) . . . . ?
C42 C41 C44 F9 163.1(3) . . . . ?
C43 C41 C42 F1 41.5(5) . . . . ?
C43 C41 C42 F2 -79.5(4) . . . . ?
C43 C41 C42 F3 161.0(3) . . . . ?
C43 C41 C44 F7 -75.6(5) . . . . ?
C43 C41 C44 F8 163.0(4) . . . . ?
C43 C41 C44 F9 44.1(4) . . . . ?
C44 C41 C42 F1 -78.2(4) . . . . ?
C44 C41 C42 F2 160.8(3) . . . . ?
C44 C41 C42 F3 41.3(4) . . . . ?
C44 C41 C43 F4 42.4(5) . . . . ?
C44 C41 C43 F5 -77.1(5) . . . . ?
C44 C41 C43 F6 163.4(3) . . . . ?
C53 O12 Al11 O9 152.3(12) . . . . ?
C53 O12 Al11 O111 -81(2) . . . . ?
C53 O12 Al11 O110 36(3) . . . . ?
C54 C53 C55 F31 43.4(4) . . . . ?
C54 C53 C55 F32 -77.4(4) . . . . ?
C54 C53 C55 F33 164.1(3) . . . . ?
C54 C53 C56 F34 44.7(4) . . . . ?
C54 C53 C56 F35 -75.6(4) . . . . ?
C54 C53 C56 F36 163.1(3) . . . . ?
C55 C53 C54 F28 45.6(4) . . . . ?
C55 C53 C54 F29 -74.6(4) . . . . ?
C55 C53 C54 F30 166.2(3) . . . . ?
C55 C53 C56 F34 162.5(3) . . . . ?
C55 C53 C56 F35 42.2(4) . . . . ?
C55 C53 C56 F36 -79.1(4) . . . . ?
C56 C53 C54 F28 163.3(3) . . . . ?
C56 C53 C54 F29 43.0(5) . . . . ?
C56 C53 C54 F30 -76.2(4) . . . . ?
C56 C53 C55 F31 -74.3(4) . . . . ?
C56 C53 C55 F32 164.8(3) . . . . ?
C56 C53 C55 F33 46.3(4) . . . . ?
C46 C45 C47 F13 -73.5(6) . . . . ?
C46 C45 C47 F14 166.1(4) . . . . ?
C46 C45 C47 F15 46.9(5) . . . . ?
C46 C45 C48 F16 41.3(6) . . . . ?
C46 C45 C48 F17 -79.3(5) . . . . ?
C46 C45 C48 F18 162.4(4) . . . . ?
C47 C45 C46 F10 162.6(4) . . . . ?
C47 C45 C46 F11 41.6(5) . . . . ?
C47 C45 C46 F12 -78.9(5) . . . . ?
C47 C45 C48 F16 -77.6(6) . . . . ?
C47 C45 C48 F17 161.8(4) . . . . ?
C47 C45 C48 F18 43.5(5) . . . . ?
C48 C45 C46 F10 43.4(5) . . . . ?
C48 C45 C46 F11 -77.6(5) . . . . ?
C48 C45 C46 F12 161.9(5) . . . . ?
C48 C45 C47 F13 45.0(6) . . . . ?
C48 C45 C47 F14 -75.3(5) . . . . ?
C48 C45 C47 F15 165.4(4) . . . . ?
C89 O110 Al11 O9 73(5) . . . . ?
C89 O110 Al11 O12 -167(4) . . . . ?
C89 O110 Al11 O111 -49(5) . . . . ?
C90 C89 C91 F112 65(3) . . . . ?
C90 C89 C91 F113 -168(2) . . . . ?
C90 C89 C91 F114 -47(3) . . . . ?
C90 C89 C92 F115 -41(2) . . . . ?
C90 C89 C92 F116 -164.4(19) . . . . ?
C90 C89 C92 F117 75(2) . . . . ?
C90 C89 O110 Al11 9(6) . . . . ?
C91 C89 C90 F109 80(3) . . . . ?
C91 C89 C90 F110 -165(2) . . . . ?
C91 C89 C90 F111 -41(3) . . . . ?
C91 C89 C92 F115 77(2) . . . . ?
C91 C89 C92 F116 -47(3) . . . . ?
C91 C89 C92 F117 -167(2) . . . . ?
C91 C89 O110 Al11 -107(5) . . . . ?
C92 C89 C90 F109 -158(2) . . . . ?
C92 C89 C90 F110 -43(3) . . . . ?
C92 C89 C90 F111 81(3) . . . . ?
C92 C89 C91 F112 -54(3) . . . . ?
C92 C89 C91 F113 72(3) . . . . ?
C92 C89 C91 F114 -166(2) . . . . ?
C92 C89 O110 Al11 129(4) . . . . ?
O11 Al1 O9 C41 -161.8(4) . . . . ?
O11 Al1 O10 C45 -41.6(6) . . . . ?
O11 Al1 O12 C53 -87.9(4) . . . . ?
O11 C49 C50 F19 -163.8(5) . . . . ?
O11 C49 C50 F20 75.8(5) . . . . ?
O11 C49 C50 F21 -43.3(6) . . . . ?
O11 C49 C51 F22 -165.9(5) . . . . ?
O11 C49 C51 F23 71.7(5) . . . . ?
O11 C49 C51 F24 -47.8(6) . . . . ?
O11 C49 C52 F25 74.4(6) . . . . ?
O11 C49 C52 F26 -44.0(6) . . . . ?
O11 C49 C52 F27 -166.6(5) . . . . ?
C50 C49 C51 F22 76.7(6) . . . . ?
C50 C49 C51 F23 -45.7(5) . . . . ?
C50 C49 C51 F24 -165.2(5) . . . . ?
C50 C49 C52 F25 -165.8(4) . . . . ?
C50 C49 C52 F26 75.9(6) . . . . ?
C50 C49 C52 F27 -46.7(7) . . . . ?
C51 C49 C50 F19 -45.7(6) . . . . ?
C51 C49 C50 F20 -166.1(4) . . . . ?
C51 C49 C50 F21 74.8(5) . . . . ?
C51 C49 C52 F25 -47.8(6) . . . . ?
C51 C49 C52 F26 -166.2(5) . . . . ?
C51 C49 C52 F27 71.3(7) . . . . ?
C52 C49 C50 F19 73.9(6) . . . . ?
C52 C49 C50 F20 -46.5(6) . . . . ?
C52 C49 C50 F21 -165.6(5) . . . . ?
C52 C49 C51 F22 -42.1(7) . . . . ?
C52 C49 C51 F23 -164.5(4) . . . . ?
C52 C49 C51 F24 76.1(5) . . . . ?
O111 C93 C94 F118 -73(3) . . . . ?
O111 C93 C94 F119 42(3) . . . . ?
O111 C93 C94 F120 161(2) . . . . ?
O111 C93 C95 F121 -77(3) . . . . ?
O111 C93 C95 F122 40(3) . . . . ?
O111 C93 C95 F123 164(2) . . . . ?
O111 C93 C96 F124 -72(3) . . . . ?
O111 C93 C96 F125 170(2) . . . . ?
O111 C93 C96 F126 49(3) . . . . ?
C93 O111 Al11 O9 43(7) . . . . ?
C93 O111 Al11 O12 -83(6) . . . . ?
C93 O111 Al11 O110 161(5) . . . . ?
C94 C93 C95 F121 47(3) . . . . ?
C94 C93 C95 F122 164(2) . . . . ?
C94 C93 C95 F123 -72(3) . . . . ?
C94 C93 C96 F124 161(2) . . . . ?
C94 C93 C96 F125 43(3) . . . . ?
C94 C93 C96 F126 -78(2) . . . . ?
C95 C93 C94 F118 168(2) . . . . ?
C95 C93 C94 F119 -77(2) . . . . ?
C95 C93 C94 F120 42(3) . . . . ?
C95 C93 C96 F124 46(2) . . . . ?
C95 C93 C96 F125 -72(2) . . . . ?
C95 C93 C96 F126 167(2) . . . . ?
C96 C93 C94 F118 50(3) . . . . ?
C96 C93 C94 F119 166(2) . . . . ?
C96 C93 C94 F120 -75(3) . . . . ?
C96 C93 C95 F121 164.2(19) . . . . ?
C96 C93 C95 F122 -79(2) . . . . ?
C96 C93 C95 F123 45(3) . . . . ?
Mo1 C1 C2 C3 65.3(3) . . . . ?
Mo1 C1 C5 C4 -64.9(3) . . . . ?
Mo1 C2 C3 C4 62.7(3) . . . . ?
Mo1 C3 C4 C5 62.5(3) . . . . ?
Mo1 C4 C5 C1 63.4(3) . . . . ?
Mo2 C6 C7 C8 -65.6(2) . . . . ?
Mo2 C6 C10 C9 64.7(2) . . . . ?
Mo2 C7 C8 C9 -64.7(2) . . . . ?
Mo2 C8 C9 C10 -62.3(2) . . . . ?
Mo2 C9 C10 C6 -63.0(2) . . . . ?
Mo3 C0AA C12 C11 -64.6(3) . . . . ?
Mo3 C0AA C14 C15 61.7(3) . . . . ?
Mo3 C11 C12 C0AA 66.3(3) . . . . ?
Mo3 C11 C15 C14 -65.3(3) . . . . ?
Mo3 C14 C15 C11 62.9(3) . . . . ?
Mo4 C16 C17 C18 65.7(3) . . . . ?
Mo4 C16 C20 C19 -66.0(3) . . . . ?
Mo4 C17 C18 C19 63.6(3) . . . . ?
Mo4 C18 C19 C20 61.6(3) . . . . ?
Mo4 C19 C20 C16 64.0(3) . . . . ?
C0AA C14 C15 Mo3 -62.1(3) . . . . ?
C0AA C14 C15 C11 0.8(4) . . . . ?
C1 C2 C3 Mo1 -63.2(3) . . . . ?
C1 C2 C3 C4 -0.4(4) . . . . ?
C2 C1 C5 Mo1 65.3(3) . . . . ?
C2 C1 C5 C4 0.4(5) . . . . ?
C2 C3 C4 Mo1 -61.8(3) . . . . ?
C2 C3 C4 C5 0.7(4) . . . . ?
C3 C4 C5 Mo1 -64.1(3) . . . . ?
C3 C4 C5 C1 -0.7(5) . . . . ?
C5 C1 C2 Mo1 -65.3(3) . . . . ?
C5 C1 C2 C3 0.0(4) . . . . ?
C6 C7 C8 Mo2 64.7(2) . . . . ?
C6 C7 C8 C9 0.0(4) . . . . ?
C7 C6 C10 Mo2 -63.8(2) . . . . ?
C7 C6 C10 C9 0.9(4) . . . . ?
C7 C8 C9 Mo2 62.8(2) . . . . ?
C7 C8 C9 C10 0.5(4) . . . . ?
C8 C9 C10 Mo2 62.1(2) . . . . ?
C8 C9 C10 C6 -0.9(4) . . . . ?
C10 C6 C7 Mo2 65.0(2) . . . . ?
C10 C6 C7 C8 -0.6(4) . . . . ?
C12 C0AA C14 Mo3 -62.0(3) . . . . ?
C12 C0AA C14 C15 -0.3(4) . . . . ?
C12 C11 C15 Mo3 64.3(3) . . . . ?
C12 C11 C15 C14 -1.0(4) . . . . ?
C14 C0AA C12 Mo3 64.3(3) . . . . ?
C14 C0AA C12 C11 -0.3(4) . . . . ?
C15 C11 C12 Mo3 -65.5(3) . . . . ?
C15 C11 C12 C0AA 0.8(4) . . . . ?
C16 C17 C18 Mo4 -63.7(3) . . . . ?
C16 C17 C18 C19 0.0(4) . . . . ?
C17 C16 C20 Mo4 65.0(3) . . . . ?
C17 C16 C20 C19 -1.0(4) . . . . ?
C17 C18 C19 Mo4 -62.2(3) . . . . ?
C17 C18 C19 C20 -0.6(4) . . . . ?
C18 C19 C20 Mo4 -63.0(3) . . . . ?
C18 C19 C20 C16 1.0(4) . . . . ?
C20 C16 C17 Mo4 -65.0(3) . . . . ?
C20 C16 C17 C18 0.7(4) . . . . ?
O14A Al2 O17 C13 39(5) . . . . ?
O14A C61A C62A F47A 43(4) . . . . ?
O14A C61A C62A F48A -74(4) . . . . ?
O14A C61A C62A F46A 162(3) . . . . ?
O14A C61A C64A F52A 164(4) . . . . ?
O14A C61A C64A F54A -70(4) . . . . ?
O14A C61A C64A F53A 46(4) . . . . ?
O14A C61A C63A F51 47(5) . . . . ?
O14A C61A C63A F49A -70(6) . . . . ?
O14A C61A C63A F50A 158(6) . . . . ?
C62A C61A C64A F52A -73(4) . . . . ?
C62A C61A C64A F54A 53(4) . . . . ?
C62A C61A C64A F53A 170(3) . . . . ?
C62A C61A C63A F51 -79(4) . . . . ?
C62A C61A C63A F49A 165(4) . . . . ?
C62A C61A C63A F50A 32(8) . . . . ?
C64A C61A C62A F47A -79(3) . . . . ?
C64A C61A C62A F48A 164(3) . . . . ?
C64A C61A C62A F46A 39(3) . . . . ?
C64A C61A C63A F51 166(3) . . . . ?
C64A C61A C63A F49A 50(6) . . . . ?
C64A C61A C63A F50A -82(7) . . . . ?
C63A C61A C62A F47A 168(3) . . . . ?
C63A C61A C62A F48A 51(4) . . . . ?
C63A C61A C62A F46A -73(4) . . . . ?
C63A C61A C64A F52A 45(5) . . . . ?
C63A C61A C64A F54A 171(4) . . . . ?
C63A C61A C64A F53A -73(4) . . . . ?
O17 Al2 O14A C61A -160(4) . . . . ?
O17 C13 C1A F1A -66(2) . . . . ?
O17 C13 C1A F1B 175(2) . . . . ?
O17 C13 C1A F1C 55(3) . . . . ?
O17 C13 C1B F1D 44(3) . . . . ?
O17 C13 C1B F1E -74(3) . . . . ?
O17 C13 C1B F1F 165(2) . . . . ?
O17 C13 C1C F1G -71(3) . . . . ?
O17 C13 C1C F1H 162(2) . . . . ?
O17 C13 C1C F1I 40(3) . . . . ?
C1A C13 C1B F1D 162(2) . . . . ?
C1A C13 C1B F1E 44(3) . . . . ?
C1A C13 C1B F1F -76(3) . . . . ?
C1A C13 C1C F1G 167(2) . . . . ?
C1A C13 C1C F1H 41(4) . . . . ?
C1A C13 C1C F1I -81(3) . . . . ?
C1B C13 C1A F1A 176(2) . . . . ?
C1B C13 C1A F1B 57(3) . . . . ?
C1B C13 C1A F1C -64(3) . . . . ?
C1B C13 C1C F1G 45(4) . . . . ?
C1B C13 C1C F1H -81(3) . . . . ?
C1B C13 C1C F1I 157(3) . . . . ?
C1C C13 C1A F1A 56(3) . . . . ?
C1C C13 C1A F1B -63(3) . . . . ?
C1C C13 C1A F1C 177(2) . . . . ?
C1C C13 C1B F1D -74(3) . . . . ?
C1C C13 C1B F1E 168(2) . . . . ?
C1C C13 C1B F1F 48(4) . . . . ?
O110 C89 C90 F109 -38(3) . . . . ?
O110 C89 C90 F110 77(3) . . . . ?
O110 C89 C90 F111 -159(2) . . . . ?
O110 C89 C91 F112 -176(2) . . . . ?
O110 C89 C91 F113 -50(3) . . . . ?
O110 C89 C91 F114 71(3) . . . . ?
O110 C89 C92 F115 -161(2) . . . . ?
O110 C89 C92 F116 75(3) . . . . ?
O110 C89 C92 F117 -45(3) . . . . ?
Al11 O9 C41 C42 44.4(15) . . . . ?
Al11 O9 C41 C43 163.6(14) . . . . ?
Al11 O9 C41 C44 -75.8(15) . . . . ?
Al11 O12 C53 C54 141(2) . . . . ?
Al11 O12 C53 C55 21(2) . . . . ?
Al11 O12 C53 C56 -100(2) . . . . ?
Al11 O111 C93 C94 -95(6) . . . . ?
Al11 O111 C93 C95 23(7) . . . . ?
Al11 O111 C93 C96 142(5) . . . . ?
